data_4124263
loop_
_publ_author_name
'Chen, Chia-Hsiang'
'Ghiassi, Kamran B.'
'Cer\'on, Maira R'
'Guerrero-Ayala, Miguel A'
'Echegoyen, Luis'
'Olmstead, Marilyn M.'
'Balch, Alan L.'

_publ_section_title
;
 Beyond the Butterfly: Sc2C2@C2v(9)-C86, an Endohedral Fullerene
 Containing a Planar, Twisted Sc2C2 Unit with Remarkable Crystalline Order
 in an Unprecedented Carbon Cage.
;
_journal_issue 32
_journal_name_full 'Journal of the American Chemical Society'
_journal_page_first 10116
_journal_page_last 10119
_journal_paper_doi 10.1021/jacs.5b06425
_journal_volume 137
_journal_year 2015
_chemical_formula_moiety 'C88 Sc2, C36 H44 N4 Ni, 2(C7 H8)'
_chemical_formula_sum 'C138 H60 N4 Ni Sc2'
_chemical_formula_weight 1922.53
_chemical_name_common 'Sc2C2@C2v(9)-C86 . Ni(OEP) . 2 C7H8'
_space_group_crystal_system monoclinic
_space_group_IT_number 14
_space_group_name_Hall '-P 2ybc'
_space_group_name_H-M_alt 'P 1 21/c 1'
_symmetry_space_group_name_Hall '-P 2ybc'
_symmetry_space_group_name_H-M 'P 1 21/c 1'
_atom_sites_solution_hydrogens geom
_atom_sites_solution_primary direct
_atom_sites_solution_secondary difmap
_audit_creation_method SHELXL-2014/7
_cell_angle_alpha 90
_cell_angle_beta 96.565(2)
_cell_angle_gamma 90
_cell_formula_units_Z 4
_cell_length_a 21.1116(9)
_cell_length_b 14.6974(6)
_cell_length_c 25.2571(11)
_cell_measurement_reflns_used 9857
_cell_measurement_temperature 100(2)
_cell_measurement_theta_max 33.679
_cell_measurement_theta_min 2.600
_cell_volume 7785.5(6)
_computing_cell_refinement 'SAINT (Bruker, 2014)'
_computing_data_collection 'Apex2 (Bruker, 2014)'
_computing_data_reduction 'SAINT (Bruker, 2014)'
_computing_publication_material 'SHELXL-2014 (Sheldrick, 2014)'
_computing_structure_refinement 'SHELXL-2014/7 (Sheldrick, 2014)'
_computing_structure_solution 'SHELXS (Sheldrick, 2008)'
_diffrn_ambient_temperature 100(2)
_diffrn_detector_area_resol_mean 10.42
_diffrn_measured_fraction_theta_full 0.998
_diffrn_measured_fraction_theta_max 0.993
_diffrn_measurement_device_type 'Bruker PHOTON100 CMOS diffractometer'
_diffrn_measurement_method '\w scans'
_diffrn_radiation_type synchrotron
_diffrn_radiation_wavelength 0.7749
_diffrn_reflns_av_unetI/netI 0.0513
_diffrn_reflns_laue_measured_fraction_full 0.998
_diffrn_reflns_laue_measured_fraction_max 0.993
_diffrn_reflns_limit_h_max 30
_diffrn_reflns_limit_h_min -30
_diffrn_reflns_limit_k_max 21
_diffrn_reflns_limit_k_min 0
_diffrn_reflns_limit_l_max 36
_diffrn_reflns_limit_l_min 0
_diffrn_reflns_number 30593
_diffrn_reflns_point_group_measured_fraction_full 0.998
_diffrn_reflns_point_group_measured_fraction_max 0.993
_diffrn_reflns_theta_full 27.706
_diffrn_reflns_theta_max 33.757
_diffrn_reflns_theta_min 2.327
_diffrn_source 'ALS, Beamline 11.3.1'
_exptl_absorpt_coefficient_mu 0.603
_exptl_absorpt_correction_T_max 0.746
_exptl_absorpt_correction_T_min 0.645
_exptl_absorpt_correction_type multi-scan
_exptl_absorpt_process_details 'TWINABS (Sheldrick, 2014)'
_exptl_crystal_colour black
_exptl_crystal_density_diffrn 1.640
_exptl_crystal_description block
_exptl_crystal_F_000 3944
_exptl_crystal_size_max 0.090
_exptl_crystal_size_mid 0.090
_exptl_crystal_size_min 0.080
_refine_diff_density_max 1.155
_refine_diff_density_min -1.819
_refine_diff_density_rms 0.075
_refine_ls_extinction_method none
_refine_ls_goodness_of_fit_ref 1.023
_refine_ls_hydrogen_treatment constr
_refine_ls_matrix_type full
_refine_ls_number_parameters 1352
_refine_ls_number_reflns 30593
_refine_ls_number_restraints 0
_refine_ls_restrained_S_all 1.023
_refine_ls_R_factor_all 0.0685
_refine_ls_R_factor_gt 0.0493
_refine_ls_shift/su_max 0.002
_refine_ls_shift/su_mean 0.000
_refine_ls_structure_factor_coef Fsqd
_refine_ls_weighting_details 'w=1/[\s^2^(Fo^2^)+(0.0500P)^2^+8.0751P] where P=(Fo^2^+2Fc^2^)/3'
_refine_ls_weighting_scheme calc
_refine_ls_wR_factor_gt 0.1111
_refine_ls_wR_factor_ref 0.1224
_reflns_Friedel_coverage 0.000
_reflns_number_gt 24960
_reflns_number_total 30593
_reflns_threshold_expression 'I > 2\s(I)'
_cod_data_source_file ja5b06425_si_001.cif
_cod_data_source_block kbg281
_cod_depositor_comments 'Adding full bibliography for 4124263.cif.'
_cod_database_code 4124263
_shelx_shelxl_version_number 2014/7
_shelx_space_group_comment
;
The symmetry employed for this shelxl refinement is uniquely defined
by the following loop, which should always be used as a source of
symmetry information in preference to the above space-group names.
They are only intended as comments.
;
_shelx_estimated_absorpt_t_min 0.948
_shelx_estimated_absorpt_t_max 0.953

loop_
_space_group_symop_operation_xyz
'x, y, z'
'-x, y+1/2, -z+1/2'
'-x, -y, -z'
'x, -y-1/2, z-1/2'

loop_
_atom_site_label
_atom_site_type_symbol
_atom_site_fract_x
_atom_site_fract_y
_atom_site_fract_z
_atom_site_U_iso_or_equiv
_atom_site_adp_type
_atom_site_occupancy
_atom_site_site_symmetry_order
_atom_site_calc_flag
_atom_site_refinement_flags_posn
_atom_site_refinement_flags_adp
_atom_site_refinement_flags_occupancy
_atom_site_disorder_assembly
_atom_site_disorder_group
Sc1 Sc 0.14200(2) 0.41327(4) 0.74271(2) 0.03199(12) Uani 1 1 d . . . . .
Sc2 Sc 0.19545(2) 0.61229(3) 0.61575(2) 0.01865(8) Uani 1 1 d . . . . .
Ni1 Ni 0.42280(2) 0.51071(2) 0.51700(2) 0.00759(5) Uani 1 1 d . . . . .
N1 N 0.42665(7) 0.64377(10) 0.51562(6) 0.0090(3) Uani 1 1 d . . . . .
N2 N 0.49148(7) 0.50829(10) 0.57603(6) 0.0091(3) Uani 1 1 d . . . . .
N3 N 0.41578(7) 0.37840(10) 0.52095(6) 0.0091(3) Uani 1 1 d . . . . .
N4 N 0.35274(7) 0.51331(11) 0.45918(6) 0.0095(3) Uani 1 1 d . . . . .
C1 C 0.40933(10) 0.48006(17) 0.75178(10) 0.0243(5) Uani 1 1 d . . . . .
C2 C 0.39411(10) 0.55063(16) 0.78557(10) 0.0241(5) Uani 1 1 d . . . . .
C3 C 0.37792(10) 0.63871(15) 0.76285(9) 0.0209(4) Uani 1 1 d . . . . .
C4 C 0.38535(10) 0.65616(15) 0.71046(9) 0.0213(4) Uani 1 1 d . . . . .
C5 C 0.40127(10) 0.58331(16) 0.67580(10) 0.0231(4) Uani 1 1 d . . . . .
C6 C 0.40884(10) 0.49638(16) 0.69574(10) 0.0231(5) Uani 1 1 d . . . . .
C7 C 0.37594(10) 0.42096(15) 0.66710(10) 0.0217(4) Uani 1 1 d . . . . .
C8 C 0.36026(10) 0.35654(15) 0.70531(9) 0.0209(4) Uani 1 1 d . . . . .
C9 C 0.38285(11) 0.39107(16) 0.75781(10) 0.0244(5) Uani 1 1 d . . . . .
C10 C 0.34980(11) 0.37221(16) 0.80025(10) 0.0256(5) Uani 1 1 d . . . . .
C11 C 0.33407(12) 0.44550(16) 0.83499(9) 0.0252(5) Uani 1 1 d . . . . .
C12 C 0.35238(11) 0.53323(16) 0.82513(9) 0.0231(4) Uani 1 1 d . . . . .
C13 C 0.30578(11) 0.60628(15) 0.82354(8) 0.0199(4) Uani 1 1 d . . . . .
C14 C 0.32181(10) 0.67114(14) 0.78494(8) 0.0183(4) Uani 1 1 d . . . . .
C15 C 0.27495(10) 0.72221(13) 0.75449(8) 0.0158(4) Uani 1 1 d . . . . .
C16 C 0.28868(10) 0.75055(13) 0.70150(8) 0.0169(4) Uani 1 1 d . . . . .
C17 C 0.34235(10) 0.71552(14) 0.68004(9) 0.0198(4) Uani 1 1 d . . . . .
C18 C 0.33605(11) 0.68492(15) 0.62503(9) 0.0215(4) Uani 1 1 d . . . . .
C19 C 0.36737(10) 0.59800(16) 0.62477(9) 0.0213(4) Uani 1 1 d . . . . .
C20 C 0.33700(10) 0.52521(15) 0.59551(9) 0.0206(4) Uani 1 1 d . . . . .
C21 C 0.33731(10) 0.43433(15) 0.61903(9) 0.0192(4) Uani 1 1 d . . . . .
C22 C 0.28403(10) 0.37227(14) 0.60571(8) 0.0171(4) Uani 1 1 d . . . . .
C23 C 0.26805(10) 0.30620(14) 0.64413(9) 0.0181(4) Uani 1 1 d . . . . .
C24 C 0.30545(10) 0.30197(14) 0.69666(9) 0.0203(4) Uani 1 1 d . . . . .
C25 C 0.27608(11) 0.27326(14) 0.74351(9) 0.0225(4) Uani 1 1 d . . . . .
C26 C 0.29704(12) 0.31072(15) 0.79405(10) 0.0255(5) Uani 1 1 d . . . . .
C27 C 0.25127(13) 0.34002(16) 0.82873(9) 0.0260(5) Uani 1 1 d . . . . .
C28 C 0.27188(13) 0.42834(16) 0.84997(8) 0.0253(5) Uani 1 1 d . . . . .
C29 C 0.22694(12) 0.49933(15) 0.85050(8) 0.0218(5) Uani 1 1 d . . . . .
C30 C 0.24256(11) 0.59099(15) 0.83269(8) 0.0192(4) Uani 1 1 d . . . . .
C31 C 0.19324(10) 0.64945(14) 0.80593(8) 0.0166(4) Uani 1 1 d . . . . .
C32 C 0.20926(10) 0.71474(13) 0.76693(8) 0.0155(4) Uani 1 1 d . . . . .
C33 C 0.15899(10) 0.75076(13) 0.72894(8) 0.0172(4) Uani 1 1 d . . . . .
C34 C 0.17416(11) 0.77961(14) 0.67782(9) 0.0193(4) Uani 1 1 d . . . . .
C35 C 0.23690(11) 0.77713(13) 0.66403(9) 0.0191(4) Uani 1 1 d . . . . .
C36 C 0.23456(12) 0.76287(14) 0.60736(9) 0.0218(4) Uani 1 1 d . . . . .
C37 C 0.28269(12) 0.70711(15) 0.58837(9) 0.0227(4) Uani 1 1 d . . . . .
C38 C 0.26125(12) 0.64016(16) 0.54909(8) 0.0232(4) Uani 1 1 d . . . . .
C39 C 0.28582(11) 0.54994(15) 0.55721(8) 0.0203(4) Uani 1 1 d . . . . .
C40 C 0.23730(11) 0.48661(15) 0.54025(8) 0.0202(4) Uani 1 1 d . . . . .
C41 C 0.23575(10) 0.39759(14) 0.56261(8) 0.0179(4) Uani 1 1 d . . . . .
C42 C 0.17544(10) 0.35638(15) 0.55692(8) 0.0189(4) Uani 1 1 d . . . . .
C43 C 0.15962(10) 0.29144(14) 0.59497(8) 0.0189(4) Uani 1 1 d . . . . .
C44 C 0.20416(10) 0.26765(13) 0.63840(9) 0.0179(4) Uani 1 1 d . . . . .
C45 C 0.17750(11) 0.23838(14) 0.68503(9) 0.0203(4) Uani 1 1 d . . . . .
C46 C 0.21178(12) 0.24382(14) 0.73600(9) 0.0224(4) Uani 1 1 d . . . . .
C47 C 0.16732(13) 0.25943(15) 0.77419(9) 0.0249(5) Uani 1 1 d . . . . .
C48 C 0.18647(13) 0.31643(16) 0.81920(9) 0.0269(5) Uani 1 1 d . . . . .
C49 C 0.14031(13) 0.38063(17) 0.83321(9) 0.0269(5) Uani 1 1 d . . . . .
C50 C 0.16199(12) 0.47271(16) 0.84414(8) 0.0236(5) Uani 1 1 d . . . . .
C51 C 0.11337(11) 0.53304(16) 0.82337(9) 0.0227(4) Uani 1 1 d . . . . .
C52 C 0.12724(11) 0.62220(15) 0.80524(8) 0.0201(4) Uani 1 1 d . . . . .
C53 C 0.07940(10) 0.66079(16) 0.76897(9) 0.0219(4) Uani 1 1 d . . . . .
C54 C 0.09526(10) 0.72512(15) 0.73092(9) 0.0205(4) Uani 1 1 d . . . . .
C55 C 0.05064(10) 0.71515(16) 0.68336(10) 0.0244(5) Uani 1 1 d . . . . .
C56 C 0.06939(11) 0.73175(16) 0.63261(10) 0.0249(5) Uani 1 1 d . . . . .
C57 C 0.13099(11) 0.76929(14) 0.63024(9) 0.0222(4) Uani 1 1 d . . . . .
C58 C 0.16761(13) 0.75704(15) 0.58567(9) 0.0248(5) Uani 1 1 d . . . . .
C59 C 0.14577(13) 0.69111(16) 0.54462(9) 0.0263(5) Uani 1 1 d . . . . .
C60 C 0.19449(13) 0.63298(16) 0.52650(8) 0.0250(5) Uani 1 1 d . . . . .
C61 C 0.18152(12) 0.53609(16) 0.52067(8) 0.0221(4) Uani 1 1 d . . . . .
C62 C 0.12019(12) 0.49702(16) 0.52203(9) 0.0234(5) Uani 1 1 d . . . . .
C63 C 0.11805(11) 0.40506(15) 0.53718(8) 0.0208(4) Uani 1 1 d . . . . .
C64 C 0.06745(10) 0.37199(16) 0.56490(9) 0.0222(4) Uani 1 1 d . . . . .
C65 C 0.09215(10) 0.29954(15) 0.59933(9) 0.0210(4) Uani 1 1 d . . . . .
C66 C 0.06796(11) 0.28322(15) 0.64807(9) 0.0230(4) Uani 1 1 d . . . . .
C67 C 0.11095(11) 0.24765(14) 0.69019(9) 0.0225(4) Uani 1 1 d . . . . .
C68 C 0.10386(12) 0.26257(15) 0.74587(10) 0.0262(5) Uani 1 1 d . . . . .
C69 C 0.05619(12) 0.32542(17) 0.76047(10) 0.0273(5) Uani 1 1 d . . . . .
C70 C 0.07594(13) 0.38521(17) 0.80554(10) 0.0287(5) Uani 1 1 d . . . . .
C71 C 0.06007(12) 0.48084(17) 0.80059(10) 0.0259(5) Uani 1 1 d . . . . .
C72 C 0.01740(11) 0.51750(18) 0.75866(11) 0.0268(5) Uani 1 1 d . . . . .
C73 C 0.02493(10) 0.60951(17) 0.74559(10) 0.0250(5) Uani 1 1 d . . . . .
C74 C 0.00910(10) 0.64122(17) 0.69225(10) 0.0262(5) Uani 1 1 d . . . . .
C75 C -0.01179(10) 0.57950(18) 0.65062(11) 0.0279(5) Uani 1 1 d . . . . .
C76 C 0.00656(11) 0.59805(17) 0.59886(10) 0.0269(5) Uani 1 1 d . . . . .
C77 C 0.04536(11) 0.67412(17) 0.58995(10) 0.0269(5) Uani 1 1 d . . . . .
C78 C 0.08566(12) 0.64996(17) 0.54918(9) 0.0267(5) Uani 1 1 d . . . . .
C79 C 0.07102(12) 0.55643(17) 0.53487(9) 0.0254(5) Uani 1 1 d . . . . .
C80 C 0.02272(11) 0.52507(18) 0.56455(10) 0.0265(5) Uani 1 1 d . . . . .
C81 C 0.02025(10) 0.43243(17) 0.58065(10) 0.0253(5) Uani 1 1 d . . . . .
C82 C -0.00459(10) 0.41369(18) 0.62968(10) 0.0270(5) Uani 1 1 d . . . . .
C83 C 0.01753(10) 0.33965(17) 0.66221(10) 0.0254(5) Uani 1 1 d . . . . .
C84 C 0.01536(11) 0.36401(18) 0.71753(10) 0.0277(5) Uani 1 1 d . . . . .
C85 C -0.00766(11) 0.45657(18) 0.71746(11) 0.0278(5) Uani 1 1 d . . . . .
C86 C -0.02057(10) 0.48717(18) 0.66420(11) 0.0279(5) Uani 1 1 d . . . . .
C87 C 0.21664(14) 0.48956(19) 0.71121(13) 0.0346(6) Uani 1 1 d . . . . .
C88 C 0.17606(16) 0.51541(18) 0.67665(11) 0.0353(6) Uani 1 1 d . . . . .
C89 C 0.46716(8) 0.69993(12) 0.54732(7) 0.0100(3) Uani 1 1 d . . . . .
C90 C 0.51273(8) 0.67070(12) 0.58703(7) 0.0103(3) Uani 1 1 d . . . . .
H90 H 0.5386 0.7154 0.6062 0.012 Uiso 1 1 calc R U . . .
C91 C 0.52326(8) 0.58115(12) 0.60075(7) 0.0096(3) Uani 1 1 d . . . . .
C92 C 0.56887(8) 0.55250(13) 0.64463(7) 0.0105(3) Uani 1 1 d . . . . .
C93 C 0.56525(8) 0.46016(13) 0.64647(7) 0.0106(3) Uani 1 1 d . . . . .
C94 C 0.51726(8) 0.43396(12) 0.60381(7) 0.0100(3) Uani 1 1 d . . . . .
C95 C 0.49929(9) 0.34511(12) 0.59359(7) 0.0110(3) Uani 1 1 d . . . . .
H95 H 0.5216 0.2986 0.6141 0.013 Uiso 1 1 calc R U . . .
C96 C 0.45079(9) 0.31997(12) 0.55533(7) 0.0103(3) Uani 1 1 d . . . . .
C97 C 0.43010(9) 0.22679(12) 0.54709(7) 0.0118(3) Uani 1 1 d . . . . .
C98 C 0.38169(9) 0.22858(12) 0.50660(7) 0.0117(3) Uani 1 1 d . . . . .
C99 C 0.37381(8) 0.32249(12) 0.49060(7) 0.0101(3) Uani 1 1 d . . . . .
C100 C 0.32921(8) 0.35105(12) 0.45013(7) 0.0108(3) Uani 1 1 d . . . . .
H100 H 0.3040 0.3062 0.4305 0.013 Uiso 1 1 calc R U . . .
C101 C 0.31885(8) 0.44078(12) 0.43627(7) 0.0100(3) Uani 1 1 d . . . . .
C102 C 0.26886(9) 0.46981(13) 0.39592(7) 0.0115(3) Uani 1 1 d . . . . .
C103 C 0.27260(9) 0.56217(13) 0.39394(7) 0.0115(3) Uani 1 1 d . . . . .
C104 C 0.32459(8) 0.58812(12) 0.43321(7) 0.0103(3) Uani 1 1 d . . . . .
C105 C 0.34214(9) 0.67682(13) 0.44383(7) 0.0112(3) Uani 1 1 d . . . . .
H105 H 0.3201 0.7232 0.4230 0.013 Uiso 1 1 calc R U . . .
C106 C 0.38972(8) 0.70279(12) 0.48284(7) 0.0103(3) Uani 1 1 d . . . . .
C107 C 0.40671(9) 0.79648(12) 0.49451(7) 0.0115(3) Uani 1 1 d . . . . .
C108 C 0.45555(9) 0.79466(12) 0.53479(7) 0.0113(3) Uani 1 1 d . . . . .
C109 C 0.60703(9) 0.61532(13) 0.68204(7) 0.0130(3) Uani 1 1 d . . . . .
H10D H 0.6231 0.6662 0.6616 0.016 Uiso 1 1 calc R U . . .
H10E H 0.6443 0.5822 0.7000 0.016 Uiso 1 1 calc R U . . .
C110 C 0.56744(10) 0.65373(15) 0.72411(8) 0.0181(4) Uani 1 1 d . . . . .
H11A H 0.5950 0.6895 0.7501 0.027 Uiso 1 1 calc R U . . .
H11B H 0.5484 0.6035 0.7423 0.027 Uiso 1 1 calc R U . . .
H11C H 0.5336 0.6927 0.7068 0.027 Uiso 1 1 calc R U . . .
C111 C 0.59877(9) 0.39664(13) 0.68663(8) 0.0138(3) Uani 1 1 d . . . . .
H11D H 0.6397 0.4243 0.7017 0.017 Uiso 1 1 calc R U . . .
H11E H 0.6085 0.3392 0.6687 0.017 Uiso 1 1 calc R U . . .
C112 C 0.55870(10) 0.37534(15) 0.73191(8) 0.0192(4) Uani 1 1 d . . . . .
H11F H 0.5834 0.3370 0.7585 0.029 Uiso 1 1 calc R U . . .
H11G H 0.5198 0.3431 0.7176 0.029 Uiso 1 1 calc R U . . .
H11H H 0.5472 0.4322 0.7487 0.029 Uiso 1 1 calc R U . . .
C113 C 0.45665(10) 0.14786(13) 0.57983(8) 0.0152(4) Uani 1 1 d . . . . .
H11I H 0.5038 0.1488 0.5818 0.018 Uiso 1 1 calc R U . . .
H11J H 0.4415 0.0906 0.5621 0.018 Uiso 1 1 calc R U . . .
C114 C 0.43729(11) 0.14915(15) 0.63651(8) 0.0216(4) Uani 1 1 d . . . . .
H11K H 0.4539 0.0947 0.6557 0.032 Uiso 1 1 calc R U . . .
H11L H 0.3907 0.1501 0.6348 0.032 Uiso 1 1 calc R U . . .
H11M H 0.4549 0.2036 0.6552 0.032 Uiso 1 1 calc R U . . .
C115 C 0.34032(10) 0.15269(13) 0.48334(9) 0.0173(4) Uani 1 1 d . . . . .
H11N H 0.3611 0.0939 0.4937 0.021 Uiso 1 1 calc R U . . .
H11O H 0.3363 0.1570 0.4440 0.021 Uiso 1 1 calc R U . . .
C116 C 0.27382(11) 0.15411(17) 0.50156(12) 0.0308(5) Uani 1 1 d . . . . .
H11P H 0.2480 0.1053 0.4836 0.046 Uiso 1 1 calc R U . . .
H11Q H 0.2536 0.2130 0.4925 0.046 Uiso 1 1 calc R U . . .
H11R H 0.2772 0.1449 0.5402 0.046 Uiso 1 1 calc R U . . .
C117 C 0.22126(9) 0.40798(14) 0.36586(8) 0.0145(3) Uani 1 1 d . . . . .
H11S H 0.2438 0.3549 0.3529 0.017 Uiso 1 1 calc R U . . .
H11T H 0.2002 0.4407 0.3344 0.017 Uiso 1 1 calc R U . . .
C118 C 0.17024(9) 0.37430(14) 0.39995(8) 0.0177(4) Uani 1 1 d . . . . .
H11U H 0.1401 0.3346 0.3784 0.026 Uiso 1 1 calc R U . . .
H11V H 0.1473 0.4265 0.4125 0.026 Uiso 1 1 calc R U . . .
H11W H 0.1907 0.3402 0.4306 0.026 Uiso 1 1 calc R U . . .
C119 C 0.23058(9) 0.62625(14) 0.35979(8) 0.0148(4) Uani 1 1 d . . . . .
H11X H 0.2165 0.5962 0.3254 0.018 Uiso 1 1 calc R U . . .
H11Y H 0.2557 0.6807 0.3522 0.018 Uiso 1 1 calc R U . . .
C120 C 0.17197(11) 0.65633(18) 0.38546(10) 0.0273(5) Uani 1 1 d . . . . .
H12D H 0.1445 0.6937 0.3602 0.041 Uiso 1 1 calc R U . . .
H12E H 0.1855 0.6920 0.4176 0.041 Uiso 1 1 calc R U . . .
H12F H 0.1483 0.6026 0.3951 0.041 Uiso 1 1 calc R U . . .
C121 C 0.37383(10) 0.87669(13) 0.46722(8) 0.0164(4) Uani 1 1 d . . . . .
H12G H 0.3677 0.8654 0.4283 0.020 Uiso 1 1 calc R U . . .
H12H H 0.4014 0.9309 0.4737 0.020 Uiso 1 1 calc R U . . .
C122 C 0.30901(11) 0.89649(16) 0.48638(10) 0.0257(5) Uani 1 1 d . . . . .
H12I H 0.2893 0.9488 0.4669 0.039 Uiso 1 1 calc R U . . .
H12J H 0.3149 0.9101 0.5246 0.039 Uiso 1 1 calc R U . . .
H12K H 0.2813 0.8432 0.4799 0.039 Uiso 1 1 calc R U . . .
C123 C 0.49109(10) 0.87188(13) 0.56285(8) 0.0163(4) Uani 1 1 d . . . . .
H12L H 0.4844 0.9272 0.5406 0.020 Uiso 1 1 calc R U . . .
H12M H 0.5372 0.8578 0.5668 0.020 Uiso 1 1 calc R U . . .
C124 C 0.47080(12) 0.89178(16) 0.61796(9) 0.0248(5) Uani 1 1 d . . . . .
H12N H 0.4963 0.9422 0.6344 0.037 Uiso 1 1 calc R U . . .
H12O H 0.4776 0.8375 0.6404 0.037 Uiso 1 1 calc R U . . .
H12P H 0.4255 0.9083 0.6143 0.037 Uiso 1 1 calc R U . . .
C125 C 0.08091(17) 0.3515(2) 0.96556(13) 0.0481(8) Uani 1 1 d . . . . .
H12A H 0.1143 0.3421 0.9954 0.072 Uiso 1 1 calc R U . . .
H12B H 0.0933 0.3217 0.9336 0.072 Uiso 1 1 calc R U . . .
H12C H 0.0407 0.3255 0.9744 0.072 Uiso 1 1 calc R U . . .
C126 C 0.07237(14) 0.4517(2) 0.95525(10) 0.0342(6) Uani 1 1 d . . . . .
C127 C 0.01564(14) 0.4856(2) 0.92965(12) 0.0362(6) Uani 1 1 d . . . . .
H127 H -0.0182 0.4449 0.9184 0.043 Uiso 1 1 calc R U . . .
C128 C 0.00762(16) 0.5783(2) 0.92015(12) 0.0416(7) Uani 1 1 d . . . . .
H128 H -0.0318 0.6002 0.9030 0.050 Uiso 1 1 calc R U . . .
C129 C 0.05603(17) 0.6386(2) 0.93527(13) 0.0447(7) Uani 1 1 d . . . . .
H129 H 0.0503 0.7018 0.9283 0.054 Uiso 1 1 calc R U . . .
C130 C 0.11253(17) 0.6068(2) 0.96041(14) 0.0484(8) Uani 1 1 d . . . . .
H130 H 0.1463 0.6479 0.9711 0.058 Uiso 1 1 calc R U . . .
C131 C 0.12052(16) 0.5139(2) 0.97039(12) 0.0423(7) Uani 1 1 d . . . . .
H131 H 0.1599 0.4927 0.9880 0.051 Uiso 1 1 calc R U . . .
C132 C 0.12963(11) 1.0055(2) 0.71512(12) 0.0282(12) Uani 0.597(4) 1 d G . P A 1
H13A H 0.0910 0.9993 0.6899 0.042 Uiso 0.597(4) 1 calc R U P A 1
H13B H 0.1282 1.0632 0.7344 0.042 Uiso 0.597(4) 1 calc R U P A 1
H13C H 0.1321 0.9550 0.7406 0.042 Uiso 0.597(4) 1 calc R U P A 1
C133 C 0.18712(9) 1.00424(14) 0.68535(8) 0.0167(7) Uani 0.597(4) 1 d G . P A 1
C134 C 0.18093(9) 0.99551(16) 0.63021(8) 0.0174(8) Uani 0.597(4) 1 d G . P A 1
H134 H 0.1396 0.9898 0.6113 0.021 Uiso 0.597(4) 1 calc R U P A 1
C135 C 0.23375(11) 0.99493(17) 0.60212(7) 0.0204(8) Uani 0.597(4) 1 d G . P A 1
H135 H 0.2283 0.9895 0.5644 0.024 Uiso 0.597(4) 1 calc R U P A 1
C136 C 0.29481(9) 1.00236(18) 0.62935(9) 0.0207(8) Uani 0.597(4) 1 d G . P A 1
H136 H 0.3313 1.0013 0.6105 0.025 Uiso 0.597(4) 1 calc R U P A 1
C137 C 0.30139(8) 1.0114(2) 0.68447(9) 0.0230(10) Uani 0.597(4) 1 d G . P A 1
H137 H 0.3427 1.0179 0.7034 0.028 Uiso 0.597(4) 1 calc R U P A 1
C138 C 0.24847(10) 1.01100(19) 0.71201(7) 0.0191(8) Uani 0.597(4) 1 d G . P A 1
H138 H 0.2540 1.0154 0.7498 0.023 Uiso 0.597(4) 1 calc R U P A 1
C139 C 0.32095(13) 0.9993(4) 0.6750(2) 0.0287(17) Uani 0.403(4) 1 d G . P A 2
H13D H 0.3331 1.0088 0.6391 0.043 Uiso 0.403(4) 1 calc R U P A 2
H13E H 0.3368 0.9400 0.6884 0.043 Uiso 0.403(4) 1 calc R U P A 2
H13F H 0.3395 1.0475 0.6987 0.043 Uiso 0.403(4) 1 calc R U P A 2
C140 C 0.24974(13) 1.0016(2) 0.67302(13) 0.0186(12) Uani 0.403(4) 1 d G . P A 2
C141 C 0.22029(16) 1.0025(3) 0.71947(10) 0.0236(14) Uani 0.403(4) 1 d G . P A 2
H141 H 0.2459 1.0010 0.7529 0.028 Uiso 0.403(4) 1 calc R U P A 2
C142 C 0.15440(16) 1.0054(3) 0.71819(12) 0.0234(16) Uani 0.403(4) 1 d G . P A 2
H142 H 0.1354 1.0065 0.7505 0.028 Uiso 0.403(4) 1 calc R U P A 2
C143 C 0.11614(13) 1.0067(3) 0.66941(15) 0.0247(13) Uani 0.403(4) 1 d G . P A 2
H143 H 0.0710 1.0080 0.6681 0.030 Uiso 0.403(4) 1 calc R U P A 2
C144 C 0.14521(15) 1.0062(3) 0.62274(12) 0.0240(13) Uani 0.403(4) 1 d G . P A 2
H144 H 0.1197 1.0085 0.5892 0.029 Uiso 0.403(4) 1 calc R U P A 2
C145 C 0.21085(15) 1.0024(2) 0.62457(11) 0.0177(12) Uani 0.403(4) 1 d G . P A 2
H145 H 0.2298 1.0003 0.5922 0.021 Uiso 0.403(4) 1 calc R U P A 2

loop_
_atom_site_aniso_label
_atom_site_aniso_U_11
_atom_site_aniso_U_22
_atom_site_aniso_U_33
_atom_site_aniso_U_23
_atom_site_aniso_U_13
_atom_site_aniso_U_12
Sc1 0.0273(2) 0.0412(3) 0.0275(2) 0.0158(2) 0.00300(18) -0.0142(2)
Sc2 0.02256(19) 0.01961(19) 0.01367(17) 0.00585(14) 0.00155(14) -0.00111(15)
Ni1 0.00876(10) 0.00657(10) 0.00720(10) 0.00020(8) -0.00007(8) 0.00021(8)
N1 0.0095(6) 0.0097(7) 0.0077(6) 0.0007(5) 0.0002(5) 0.0003(5)
N2 0.0097(7) 0.0092(7) 0.0084(7) -0.0003(5) 0.0011(5) 0.0004(5)
N3 0.0108(7) 0.0081(7) 0.0082(6) 0.0001(5) 0.0009(5) 0.0001(5)
N4 0.0107(7) 0.0090(6) 0.0088(7) -0.0005(5) 0.0012(5) 0.0004(5)
C1 0.0111(9) 0.0268(11) 0.0328(12) -0.0041(10) -0.0074(8) 0.0030(8)
C2 0.0143(9) 0.0266(11) 0.0285(11) -0.0041(9) -0.0102(8) 0.0007(8)
C3 0.0146(9) 0.0200(10) 0.0264(11) -0.0073(8) -0.0051(8) -0.0047(7)
C4 0.0123(8) 0.0214(10) 0.0304(11) -0.0075(9) 0.0028(8) -0.0066(7)
C5 0.0097(8) 0.0248(11) 0.0358(12) -0.0077(9) 0.0068(8) -0.0055(8)
C6 0.0082(8) 0.0271(12) 0.0340(13) -0.0077(9) 0.0030(8) 0.0004(7)
C7 0.0114(8) 0.0215(10) 0.0327(12) -0.0083(9) 0.0045(8) 0.0044(7)
C8 0.0160(9) 0.0159(9) 0.0298(11) -0.0034(8) -0.0018(8) 0.0087(7)
C9 0.0193(10) 0.0217(11) 0.0298(12) -0.0009(9) -0.0079(9) 0.0090(8)
C10 0.0270(11) 0.0219(11) 0.0244(11) 0.0035(9) -0.0118(9) 0.0088(9)
C11 0.0306(12) 0.0254(11) 0.0160(9) 0.0030(8) -0.0131(8) 0.0049(9)
C12 0.0232(10) 0.0250(11) 0.0174(10) -0.0027(8) -0.0137(8) 0.0023(8)
C13 0.0255(10) 0.0203(10) 0.0120(8) -0.0043(7) -0.0056(8) -0.0011(8)
C14 0.0198(9) 0.0162(9) 0.0174(9) -0.0066(7) -0.0042(7) -0.0040(7)
C15 0.0189(9) 0.0113(8) 0.0168(9) -0.0057(7) 0.0009(7) -0.0035(7)
C16 0.0217(9) 0.0099(8) 0.0191(9) -0.0022(7) 0.0022(8) -0.0049(7)
C17 0.0205(9) 0.0156(9) 0.0242(10) -0.0032(8) 0.0068(8) -0.0105(8)
C18 0.0241(10) 0.0186(10) 0.0242(10) -0.0016(8) 0.0128(8) -0.0101(8)
C19 0.0168(9) 0.0240(11) 0.0258(11) -0.0046(8) 0.0145(8) -0.0051(8)
C20 0.0196(10) 0.0217(10) 0.0232(10) -0.0053(8) 0.0150(8) -0.0036(8)
C21 0.0159(9) 0.0203(10) 0.0230(10) -0.0065(8) 0.0097(8) 0.0016(7)
C22 0.0168(9) 0.0148(9) 0.0211(9) -0.0069(7) 0.0081(7) 0.0008(7)
C23 0.0192(9) 0.0119(9) 0.0236(10) -0.0056(7) 0.0041(8) 0.0029(7)
C24 0.0200(10) 0.0123(9) 0.0279(11) -0.0013(8) -0.0002(8) 0.0064(7)
C25 0.0301(11) 0.0103(9) 0.0257(11) 0.0025(8) -0.0029(9) 0.0061(8)
C26 0.0335(12) 0.0152(10) 0.0255(11) 0.0078(8) -0.0063(9) 0.0046(9)
C27 0.0443(14) 0.0184(10) 0.0140(9) 0.0088(8) -0.0025(9) 0.0026(9)
C28 0.0412(13) 0.0222(11) 0.0107(9) 0.0043(8) -0.0059(9) 0.0000(9)
C29 0.0355(12) 0.0216(11) 0.0080(8) -0.0001(7) 0.0013(8) -0.0027(8)
C30 0.0297(11) 0.0182(10) 0.0093(8) -0.0041(7) 0.0003(7) -0.0027(8)
C31 0.0228(9) 0.0159(9) 0.0116(8) -0.0068(7) 0.0041(7) -0.0021(7)
C32 0.0196(9) 0.0125(8) 0.0146(8) -0.0058(7) 0.0029(7) 0.0000(7)
C33 0.0220(10) 0.0097(8) 0.0198(9) -0.0053(7) 0.0024(8) 0.0028(7)
C34 0.0270(10) 0.0088(8) 0.0218(10) -0.0001(7) 0.0015(8) 0.0046(7)
C35 0.0284(11) 0.0085(8) 0.0205(10) 0.0012(7) 0.0031(8) -0.0029(7)
C36 0.0359(12) 0.0113(9) 0.0187(10) 0.0051(7) 0.0048(9) -0.0027(8)
C37 0.0349(12) 0.0165(10) 0.0185(10) 0.0023(8) 0.0115(9) -0.0087(9)
C38 0.0356(12) 0.0216(10) 0.0144(9) 0.0032(8) 0.0112(9) -0.0051(9)
C39 0.0273(11) 0.0220(10) 0.0143(9) -0.0021(7) 0.0134(8) -0.0042(8)
C40 0.0286(11) 0.0229(10) 0.0105(8) -0.0044(7) 0.0081(8) -0.0033(8)
C41 0.0236(10) 0.0176(9) 0.0136(9) -0.0074(7) 0.0071(7) -0.0003(8)
C42 0.0242(10) 0.0186(10) 0.0139(9) -0.0087(7) 0.0024(7) -0.0017(8)
C43 0.0227(10) 0.0151(9) 0.0189(9) -0.0086(7) 0.0028(8) -0.0037(7)
C44 0.0221(10) 0.0100(8) 0.0218(10) -0.0054(7) 0.0040(8) -0.0006(7)
C45 0.0288(11) 0.0091(9) 0.0236(10) -0.0015(7) 0.0052(8) -0.0035(7)
C46 0.0338(12) 0.0093(9) 0.0241(11) 0.0038(8) 0.0030(9) 0.0001(8)
C47 0.0402(13) 0.0130(9) 0.0219(10) 0.0059(8) 0.0054(9) -0.0068(9)
C48 0.0478(14) 0.0181(10) 0.0155(10) 0.0079(8) 0.0060(9) -0.0048(10)
C49 0.0429(14) 0.0252(11) 0.0147(9) 0.0047(8) 0.0122(9) -0.0087(10)
C50 0.0380(13) 0.0241(11) 0.0105(9) -0.0012(8) 0.0101(8) -0.0066(9)
C51 0.0294(11) 0.0258(11) 0.0155(9) -0.0044(8) 0.0139(8) -0.0052(9)
C52 0.0239(10) 0.0227(10) 0.0155(9) -0.0085(8) 0.0103(8) -0.0029(8)
C53 0.0184(9) 0.0238(11) 0.0256(11) -0.0104(8) 0.0115(8) 0.0023(8)
C54 0.0185(9) 0.0170(10) 0.0265(11) -0.0082(8) 0.0043(8) 0.0069(8)
C55 0.0169(9) 0.0211(10) 0.0346(12) -0.0066(9) 0.0001(9) 0.0106(8)
C56 0.0235(10) 0.0195(10) 0.0294(12) 0.0001(9) -0.0064(9) 0.0118(8)
C57 0.0302(11) 0.0114(9) 0.0235(10) 0.0037(8) -0.0028(9) 0.0072(8)
C58 0.0406(13) 0.0142(10) 0.0180(10) 0.0065(8) -0.0029(9) 0.0036(9)
C59 0.0424(14) 0.0213(11) 0.0132(9) 0.0065(8) -0.0051(9) 0.0038(9)
C60 0.0412(13) 0.0238(11) 0.0098(9) 0.0039(8) 0.0024(8) -0.0025(10)
C61 0.0343(12) 0.0240(11) 0.0079(8) -0.0011(7) 0.0017(8) -0.0025(9)
C62 0.0302(12) 0.0274(12) 0.0105(9) -0.0036(7) -0.0066(8) -0.0014(9)
C63 0.0259(10) 0.0230(10) 0.0122(9) -0.0077(7) -0.0032(8) -0.0034(8)
C64 0.0193(10) 0.0262(11) 0.0196(10) -0.0104(8) -0.0042(8) -0.0055(8)
C65 0.0220(10) 0.0182(10) 0.0223(10) -0.0096(8) 0.0007(8) -0.0087(8)
C66 0.0226(10) 0.0193(10) 0.0275(11) -0.0081(8) 0.0053(8) -0.0133(8)
C67 0.0286(11) 0.0137(9) 0.0260(11) -0.0023(8) 0.0065(9) -0.0101(8)
C68 0.0367(13) 0.0166(10) 0.0276(11) 0.0000(8) 0.0131(10) -0.0122(9)
C69 0.0300(12) 0.0253(11) 0.0297(12) -0.0011(9) 0.0170(10) -0.0155(9)
C70 0.0360(13) 0.0271(12) 0.0263(11) -0.0024(9) 0.0181(10) -0.0132(10)
C71 0.0259(11) 0.0301(12) 0.0253(11) -0.0063(9) 0.0193(9) -0.0072(9)
C72 0.0159(10) 0.0326(12) 0.0349(13) -0.0111(10) 0.0166(9) -0.0058(9)
C73 0.0140(9) 0.0301(12) 0.0327(12) -0.0107(10) 0.0105(8) 0.0016(8)
C74 0.0123(9) 0.0298(12) 0.0369(13) -0.0104(10) 0.0039(9) 0.0074(8)
C75 0.0094(9) 0.0351(13) 0.0381(13) -0.0077(11) -0.0018(9) 0.0059(8)
C76 0.0153(9) 0.0304(12) 0.0318(12) -0.0043(10) -0.0113(9) 0.0065(8)
C77 0.0240(11) 0.0266(12) 0.0269(11) 0.0001(9) -0.0114(9) 0.0106(9)
C78 0.0331(12) 0.0254(11) 0.0181(10) 0.0041(8) -0.0119(9) 0.0071(9)
C79 0.0290(11) 0.0287(12) 0.0150(9) -0.0020(8) -0.0121(8) 0.0034(9)
C80 0.0187(10) 0.0320(12) 0.0250(11) -0.0053(9) -0.0137(9) 0.0032(9)
C81 0.0146(9) 0.0317(12) 0.0270(11) -0.0097(9) -0.0088(8) -0.0032(8)
C82 0.0112(9) 0.0348(13) 0.0342(13) -0.0107(10) -0.0010(9) -0.0074(8)
C83 0.0166(9) 0.0269(12) 0.0335(12) -0.0095(9) 0.0060(9) -0.0124(8)
C84 0.0198(10) 0.0297(12) 0.0358(13) -0.0100(10) 0.0132(9) -0.0143(9)
C85 0.0128(9) 0.0351(13) 0.0376(13) -0.0093(10) 0.0118(9) -0.0067(9)
C86 0.0072(8) 0.0353(13) 0.0413(14) -0.0109(11) 0.0023(9) -0.0024(8)
C87 0.0328(13) 0.0300(13) 0.0440(16) -0.0151(11) 0.0177(12) -0.0084(11)
C88 0.0646(19) 0.0201(11) 0.0243(12) 0.0031(10) 0.0187(13) 0.0041(12)
C89 0.0111(8) 0.0090(8) 0.0100(8) 0.0005(6) 0.0020(6) 0.0004(6)
C90 0.0103(7) 0.0105(8) 0.0098(7) -0.0015(6) 0.0005(6) -0.0015(6)
C91 0.0094(7) 0.0110(8) 0.0083(7) -0.0003(6) 0.0006(6) 0.0001(6)
C92 0.0095(7) 0.0130(8) 0.0088(7) 0.0003(6) 0.0007(6) 0.0004(6)
C93 0.0091(7) 0.0127(8) 0.0098(7) 0.0000(6) 0.0003(6) 0.0004(6)
C94 0.0097(7) 0.0117(8) 0.0086(7) 0.0009(6) 0.0005(6) 0.0013(6)
C95 0.0134(8) 0.0097(8) 0.0097(7) 0.0014(6) 0.0005(6) 0.0017(6)
C96 0.0127(8) 0.0090(8) 0.0096(7) 0.0008(6) 0.0023(6) 0.0019(6)
C97 0.0165(8) 0.0085(8) 0.0108(8) 0.0005(6) 0.0027(6) 0.0014(6)
C98 0.0143(8) 0.0086(8) 0.0125(8) -0.0005(6) 0.0028(6) -0.0004(6)
C99 0.0109(7) 0.0090(8) 0.0103(8) -0.0020(6) 0.0016(6) 0.0005(6)
C100 0.0102(7) 0.0100(8) 0.0118(8) -0.0021(6) 0.0004(6) -0.0012(6)
C101 0.0105(7) 0.0112(8) 0.0080(7) -0.0009(6) 0.0006(6) -0.0004(6)
C102 0.0117(8) 0.0137(9) 0.0090(7) -0.0004(6) 0.0001(6) 0.0006(6)
C103 0.0108(8) 0.0138(8) 0.0095(7) 0.0007(6) -0.0007(6) 0.0007(6)
C104 0.0109(7) 0.0113(8) 0.0087(7) 0.0003(6) 0.0010(6) 0.0009(6)
C105 0.0123(8) 0.0118(8) 0.0095(8) 0.0013(6) 0.0006(6) 0.0012(6)
C106 0.0126(8) 0.0087(8) 0.0097(8) 0.0016(6) 0.0018(6) 0.0009(6)
C107 0.0142(8) 0.0088(8) 0.0114(8) 0.0007(6) 0.0017(6) 0.0004(6)
C108 0.0134(8) 0.0084(8) 0.0120(8) -0.0004(6) 0.0014(6) 0.0000(6)
C109 0.0119(8) 0.0144(8) 0.0119(8) -0.0003(6) -0.0012(6) -0.0020(6)
C110 0.0215(10) 0.0189(10) 0.0142(9) -0.0053(7) 0.0033(7) -0.0047(8)
C111 0.0129(8) 0.0145(9) 0.0132(8) 0.0022(7) -0.0016(7) 0.0021(6)
C112 0.0213(10) 0.0216(10) 0.0148(9) 0.0073(7) 0.0032(7) 0.0050(8)
C113 0.0220(9) 0.0089(8) 0.0144(8) 0.0017(7) 0.0011(7) 0.0028(7)
C114 0.0339(12) 0.0151(9) 0.0163(9) 0.0047(7) 0.0049(8) 0.0003(8)
C115 0.0170(9) 0.0096(8) 0.0244(10) -0.0026(7) -0.0010(7) -0.0011(7)
C116 0.0218(11) 0.0176(11) 0.0543(16) -0.0018(10) 0.0093(11) -0.0061(8)
C117 0.0136(8) 0.0157(9) 0.0131(8) -0.0012(7) -0.0030(7) -0.0009(7)
C118 0.0134(8) 0.0189(10) 0.0203(9) -0.0030(7) 0.0001(7) -0.0031(7)
C119 0.0161(9) 0.0154(9) 0.0119(8) 0.0033(7) -0.0029(7) 0.0011(7)
C120 0.0168(10) 0.0315(13) 0.0346(13) 0.0171(10) 0.0070(9) 0.0085(9)
C121 0.0211(9) 0.0094(8) 0.0177(9) 0.0016(7) -0.0020(7) 0.0014(7)
C122 0.0231(11) 0.0187(10) 0.0346(13) 0.0015(9) 0.0002(9) 0.0088(8)
C123 0.0202(9) 0.0092(8) 0.0188(9) -0.0010(7) -0.0011(7) -0.0015(7)
C124 0.0312(12) 0.0215(11) 0.0208(10) -0.0103(8) -0.0010(9) 0.0040(9)
C125 0.058(2) 0.0457(18) 0.0437(17) 0.0180(14) 0.0193(15) 0.0246(15)
C126 0.0422(15) 0.0407(15) 0.0222(11) 0.0043(10) 0.0141(11) 0.0161(12)
C127 0.0364(14) 0.0381(14) 0.0359(14) 0.0099(12) 0.0118(12) 0.0100(12)
C128 0.0482(17) 0.0407(16) 0.0377(15) 0.0094(13) 0.0124(13) 0.0177(13)
C129 0.060(2) 0.0340(15) 0.0421(16) -0.0038(13) 0.0157(15) 0.0142(14)
C130 0.0543(19) 0.0447(18) 0.0457(18) -0.0204(14) 0.0038(15) 0.0075(15)
C131 0.0455(17) 0.0502(18) 0.0301(14) -0.0121(13) -0.0010(12) 0.0211(14)
C132 0.023(3) 0.030(2) 0.033(3) -0.0002(17) 0.0111(19) 0.0016(19)
C133 0.0145(15) 0.0155(16) 0.0207(18) 0.0009(12) 0.0042(13) 0.0001(11)
C134 0.0123(18) 0.0181(18) 0.0217(18) 0.0015(13) 0.0010(16) 0.0005(15)
C135 0.0208(18) 0.0251(19) 0.0148(17) 0.0023(13) 0.0003(14) -0.0025(13)
C136 0.0151(16) 0.026(2) 0.0224(18) 0.0003(13) 0.0070(14) -0.0016(12)
C137 0.016(2) 0.034(2) 0.0195(19) -0.0006(16) 0.0015(16) -0.0062(17)
C138 0.0200(19) 0.0216(18) 0.0154(18) -0.0010(13) 0.0013(15) -0.0042(15)
C139 0.021(3) 0.030(4) 0.034(4) 0.006(3) 0.002(3) -0.008(3)
C140 0.020(2) 0.017(3) 0.019(3) 0.0022(18) 0.004(2) -0.0022(17)
C141 0.023(3) 0.020(3) 0.027(3) 0.000(2) 0.003(3) -0.004(2)
C142 0.032(4) 0.020(3) 0.019(3) -0.001(2) 0.006(3) 0.004(3)
C143 0.016(2) 0.034(3) 0.024(3) 0.001(2) 0.003(2) 0.002(2)
C144 0.023(3) 0.030(3) 0.020(3) -0.001(2) 0.005(2) 0.001(2)
C145 0.020(3) 0.019(3) 0.014(3) 0.0035(18) 0.005(2) -0.003(2)

loop_
_atom_type_symbol
_atom_type_description
_atom_type_scat_dispersion_real
_atom_type_scat_dispersion_imag
_atom_type_scat_source
C C 0.0040 0.0020 'International Tables Vol C Tables 4.2.6.8 and 6.1.1.4'
H H 0.0000 0.0000 'International Tables Vol C Tables 4.2.6.8 and 6.1.1.4'
N N 0.0076 0.0040 'International Tables Vol C Tables 4.2.6.8 and 6.1.1.4'
Sc Sc 0.2813 0.4409 'International Tables Vol C Tables 4.2.6.8 and 6.1.1.4'
Ni Ni 0.3262 1.3024 'International Tables Vol C Tables 4.2.6.8 and 6.1.1.4'

loop_
_geom_angle_atom_site_label_1
_geom_angle_atom_site_label_2
_geom_angle_atom_site_label_3
_geom_angle
C87 Sc1 C70 152.36(10)
C87 Sc1 C69 169.62(11)
C70 Sc1 C69 37.20(9)
C87 Sc1 C49 124.04(11)
C70 Sc1 C49 36.83(10)
C69 Sc1 C49 66.16(9)
C87 Sc1 C68 139.97(10)
C70 Sc1 C68 64.30(9)
C69 Sc1 C68 36.01(9)
C49 Sc1 C68 74.42(9)
C87 Sc1 C88 30.08(12)
C70 Sc1 C88 148.49(10)
C69 Sc1 C88 141.62(11)
C49 Sc1 C88 147.31(10)
C68 Sc1 C88 137.41(9)
C87 Sc1 C47 117.40(10)
C70 Sc1 C47 74.47(9)
C69 Sc1 C47 64.24(9)
C49 Sc1 C47 61.19(9)
C68 Sc1 C47 35.03(9)
C88 Sc1 C47 136.98(9)
C87 Sc1 C48 110.84(11)
C70 Sc1 C48 63.98(10)
C69 Sc1 C48 76.40(9)
C49 Sc1 C48 34.21(9)
C68 Sc1 C48 62.50(9)
C88 Sc1 C48 140.75(10)
C47 Sc1 C48 33.76(8)
C87 Sc1 C71 124.91(9)
C70 Sc1 C71 33.88(9)
C69 Sc1 C71 60.99(8)
C49 Sc1 C71 56.00(9)
C68 Sc1 C71 95.07(8)
C88 Sc1 C71 115.03(9)
C47 Sc1 C71 107.93(8)
C48 Sc1 C71 89.89(9)
C87 Sc1 C50 98.07(9)
C70 Sc1 C50 55.62(8)
C69 Sc1 C50 92.16(8)
C49 Sc1 C50 32.40(8)
C68 Sc1 C50 106.80(8)
C88 Sc1 C50 115.40(9)
C47 Sc1 C50 89.19(8)
C48 Sc1 C50 56.25(8)
C71 Sc1 C50 51.71(8)
C87 Sc1 C84 140.94(11)
C70 Sc1 C84 57.24(9)
C69 Sc1 C84 30.86(9)
C49 Sc1 C84 92.78(9)
C68 Sc1 C84 55.89(9)
C88 Sc1 C84 111.07(10)
C47 Sc1 C84 90.13(9)
C48 Sc1 C84 107.23(9)
C71 Sc1 C84 62.64(8)
C50 Sc1 C84 110.18(8)
C87 Sc1 C51 99.70(8)
C70 Sc1 C51 53.55(8)
C69 Sc1 C51 88.33(8)
C49 Sc1 C51 52.53(8)
C68 Sc1 C51 117.43(8)
C88 Sc1 C51 102.55(8)
C47 Sc1 C51 113.72(8)
C48 Sc1 C51 83.63(8)
C71 Sc1 C51 30.31(7)
C50 Sc1 C51 29.62(7)
C84 Sc1 C51 92.76(7)
C88 Sc2 C60 144.12(10)
C88 Sc2 C59 141.45(12)
C60 Sc2 C59 37.09(9)
C88 Sc2 C58 140.85(10)
C60 Sc2 C58 65.03(9)
C59 Sc2 C58 36.87(8)
C88 Sc2 C38 143.27(10)
C60 Sc2 C38 36.96(9)
C59 Sc2 C38 66.60(9)
C58 Sc2 C38 75.63(9)
C88 Sc2 C36 140.27(10)
C60 Sc2 C36 75.59(8)
C59 Sc2 C36 65.92(9)
C58 Sc2 C36 36.19(9)
C38 Sc2 C36 62.11(8)
C88 Sc2 C37 140.90(11)
C60 Sc2 C37 64.49(8)
C59 Sc2 C37 77.54(9)
C58 Sc2 C37 63.81(9)
C38 Sc2 C37 34.55(8)
C36 Sc2 C37 34.23(8)
C88 Sc2 C61 110.90(9)
C60 Sc2 C61 33.44(8)
C59 Sc2 C61 60.43(8)
C58 Sc2 C61 95.39(8)
C38 Sc2 C61 55.39(8)
C36 Sc2 C61 108.52(7)
C37 Sc2 C61 89.65(7)
C88 Sc2 C39 111.56(9)
C60 Sc2 C39 55.23(8)
C59 Sc2 C39 91.78(8)
C58 Sc2 C39 107.51(8)
C38 Sc2 C39 31.92(7)
C36 Sc2 C39 89.59(7)
C37 Sc2 C39 56.15(7)
C61 Sc2 C39 50.95(7)
C88 Sc2 C57 108.84(9)
C60 Sc2 C57 94.13(8)
C59 Sc2 C57 59.05(8)
C58 Sc2 C57 32.10(8)
C38 Sc2 C57 107.18(8)
C36 Sc2 C57 53.71(8)
C37 Sc2 C57 87.68(8)
C61 Sc2 C57 118.48(7)
C39 Sc2 C57 139.02(7)
C88 Sc2 C78 110.50(11)
C60 Sc2 C78 57.12(9)
C59 Sc2 C78 30.97(9)
C58 Sc2 C78 56.70(8)
C38 Sc2 C78 93.03(8)
C36 Sc2 C78 92.00(8)
C37 Sc2 C78 108.51(8)
C61 Sc2 C78 62.07(8)
C39 Sc2 C78 109.32(7)
C57 Sc2 C78 60.94(7)
C88 Sc2 C35 109.47(9)
C60 Sc2 C35 106.41(8)
C59 Sc2 C35 89.78(8)
C58 Sc2 C35 53.38(7)
C38 Sc2 C35 88.87(7)
C36 Sc2 C35 30.91(7)
C37 Sc2 C35 55.21(7)
C61 Sc2 C35 139.41(7)
C39 Sc2 C35 109.01(7)
C57 Sc2 C35 49.18(7)
C78 Sc2 C35 106.85(7)
N3 Ni1 N4 90.13(6)
N3 Ni1 N2 89.83(6)
N4 Ni1 N2 178.69(7)
N3 Ni1 N1 177.10(6)
N4 Ni1 N1 89.80(6)
N2 Ni1 N1 90.18(6)
C89 N1 C106 104.07(14)
C89 N1 Ni1 127.77(12)
C106 N1 Ni1 128.16(12)
C91 N2 C94 104.05(15)
C91 N2 Ni1 127.74(12)
C94 N2 Ni1 128.16(12)
C96 N3 C99 104.14(15)
C96 N3 Ni1 127.97(12)
C99 N3 Ni1 127.87(12)
C101 N4 C104 104.05(15)
C101 N4 Ni1 127.73(12)
C104 N4 Ni1 128.19(13)
C2 C1 C6 120.0(2)
C2 C1 C9 119.3(2)
C6 C1 C9 107.3(2)
C1 C2 C12 119.7(2)
C1 C2 C3 118.8(2)
C12 C2 C3 107.6(2)
C4 C3 C2 120.2(2)
C4 C3 C14 119.9(2)
C2 C3 C14 108.1(2)
C3 C4 C17 120.0(2)
C3 C4 C5 120.3(2)
C17 C4 C5 107.8(2)
C6 C5 C19 120.0(2)
C6 C5 C4 119.4(2)
C19 C5 C4 108.0(2)
C5 C6 C1 120.3(2)
C5 C6 C7 119.8(2)
C1 C6 C7 108.2(2)
C21 C7 C8 121.8(2)
C21 C7 C6 121.5(2)
C8 C7 C6 107.8(2)
C24 C8 C7 121.9(2)
C24 C8 C9 121.4(2)
C7 C8 C9 108.1(2)
C10 C9 C1 120.3(2)
C10 C9 C8 120.0(2)
C1 C9 C8 108.2(2)
C9 C10 C26 120.1(2)
C9 C10 C11 119.6(2)
C26 C10 C11 107.8(2)
C12 C11 C28 119.9(2)
C12 C11 C10 119.8(2)
C28 C11 C10 108.0(2)
C11 C12 C2 120.2(2)
C11 C12 C13 119.6(2)
C2 C12 C13 108.5(2)
C30 C13 C14 121.6(2)
C30 C13 C12 122.2(2)
C14 C13 C12 107.4(2)
C15 C14 C13 121.6(2)
C15 C14 C3 121.5(2)
C13 C14 C3 108.12(19)
C14 C15 C32 118.05(19)
C14 C15 C16 117.00(19)
C32 C15 C16 120.72(18)
C17 C16 C35 115.92(19)
C17 C16 C15 120.04(19)
C35 C16 C15 118.13(19)
C16 C17 C4 120.6(2)
C16 C17 C18 119.5(2)
C4 C17 C18 108.1(2)
C37 C18 C19 122.3(2)
C37 C18 C17 122.3(2)
C19 C18 C17 106.7(2)
C20 C19 C5 120.8(2)
C20 C19 C18 119.6(2)
C5 C19 C18 108.4(2)
C19 C20 C39 115.4(2)
C19 C20 C21 119.9(2)
C39 C20 C21 118.7(2)
C7 C21 C22 118.1(2)
C7 C21 C20 117.2(2)
C22 C21 C20 120.7(2)
C23 C22 C41 118.66(18)
C23 C22 C21 120.05(19)
C41 C22 C21 118.01(19)
C22 C23 C44 118.80(19)
C22 C23 C24 119.68(19)
C44 C23 C24 118.09(19)
C8 C24 C25 117.2(2)
C8 C24 C23 117.8(2)
C25 C24 C23 120.8(2)
C26 C25 C46 115.8(2)
C26 C25 C24 120.1(2)
C46 C25 C24 118.0(2)
C25 C26 C10 120.3(2)
C25 C26 C27 120.1(2)
C10 C26 C27 108.2(2)
C48 C27 C26 122.0(2)
C48 C27 C28 121.9(2)
C26 C27 C28 107.3(2)
C29 C28 C11 120.7(2)
C29 C28 C27 119.4(2)
C11 C28 C27 107.8(2)
C28 C29 C50 115.9(2)
C28 C29 C30 120.0(2)
C50 C29 C30 117.8(2)
C13 C30 C31 118.29(19)
C13 C30 C29 116.7(2)
C31 C30 C29 120.6(2)
C32 C31 C52 118.44(19)
C32 C31 C30 119.90(19)
C52 C31 C30 118.60(19)
C31 C32 C33 118.98(18)
C31 C32 C15 119.95(18)
C33 C32 C15 118.18(18)
C54 C33 C34 115.2(2)
C54 C33 C32 120.8(2)
C34 C33 C32 118.97(19)
C35 C34 C33 122.0(2)
C35 C34 C57 108.4(2)
C33 C34 C57 122.7(2)
C34 C35 C16 121.2(2)
C34 C35 C36 108.8(2)
C16 C35 C36 124.0(2)
C34 C35 Sc2 82.79(12)
C16 C35 Sc2 103.33(13)
C36 C35 Sc2 57.97(11)
C37 C36 C35 118.1(2)
C37 C36 C58 122.4(2)
C35 C36 C58 107.6(2)
C37 C36 Sc2 76.35(12)
C35 C36 Sc2 91.12(12)
C58 C36 Sc2 69.38(12)
C18 C37 C36 117.2(2)
C18 C37 C38 117.4(2)
C36 C37 C38 116.4(2)
C18 C37 Sc2 104.51(13)
C36 C37 Sc2 69.42(12)
C38 C37 Sc2 67.66(12)
C39 C38 C37 117.2(2)
C39 C38 C60 107.9(2)
C37 C38 C60 122.2(2)
C39 C38 Sc2 88.28(12)
C37 C38 Sc2 77.79(12)
C60 C38 Sc2 69.08(12)
C20 C39 C40 120.6(2)
C20 C39 C38 125.0(2)
C40 C39 C38 109.2(2)
C20 C39 Sc2 104.18(13)
C40 C39 Sc2 81.76(12)
C38 C39 Sc2 59.80(11)
C39 C40 C61 108.1(2)
C39 C40 C41 122.2(2)
C61 C40 C41 123.4(2)
C39 C40 Sc2 69.02(12)
C61 C40 Sc2 66.18(11)
C41 C40 Sc2 107.75(13)
C42 C41 C40 114.6(2)
C42 C41 C22 121.16(19)
C40 C41 C22 119.07(19)
C41 C42 C43 120.1(2)
C41 C42 C63 122.5(2)
C43 C42 C63 108.24(19)
C44 C43 C42 120.48(19)
C44 C43 C65 122.6(2)
C42 C43 C65 107.8(2)
C43 C44 C45 115.3(2)
C43 C44 C23 120.7(2)
C45 C44 C23 118.92(19)
C46 C45 C44 121.9(2)
C46 C45 C67 108.6(2)
C44 C45 C67 122.0(2)
C45 C46 C25 121.7(2)
C45 C46 C47 108.4(2)
C25 C46 C47 123.4(2)
C48 C47 C46 118.6(2)
C48 C47 C68 122.4(2)
C46 C47 C68 108.2(2)
C48 C47 Sc1 75.39(13)
C46 C47 Sc1 93.72(13)
C68 C47 Sc1 69.66(13)
C27 C48 C49 118.2(2)
C27 C48 C47 117.5(2)
C49 C48 C47 116.3(2)
C27 C48 Sc1 105.35(14)
C49 C48 Sc1 66.94(13)
C47 C48 Sc1 70.85(13)
C48 C49 C50 117.1(2)
C48 C49 C70 122.5(2)
C50 C49 C70 107.8(2)
C48 C49 Sc1 78.85(13)
C50 C49 Sc1 87.41(13)
C70 C49 Sc1 68.86(12)
C51 C50 C29 121.5(2)
C51 C50 C49 108.4(2)
C29 C50 C49 124.2(2)
C51 C50 Sc1 79.75(13)
C29 C50 Sc1 103.99(13)
C49 C50 Sc1 60.19(11)
C50 C51 C71 108.6(2)
C50 C51 C52 121.9(2)
C71 C51 C52 123.0(2)
C50 C51 Sc1 70.63(12)
C71 C51 Sc1 66.17(12)
C52 C51 Sc1 105.85(13)
C53 C52 C51 114.9(2)
C53 C52 C31 121.0(2)
C51 C52 C31 118.8(2)
C52 C53 C54 120.3(2)
C52 C53 C73 122.4(2)
C54 C53 C73 108.1(2)
C33 C54 C53 120.4(2)
C33 C54 C55 122.2(2)
C53 C54 C55 108.3(2)
C56 C55 C74 121.1(2)
C56 C55 C54 121.0(2)
C74 C55 C54 107.4(2)
C55 C56 C77 118.4(2)
C55 C56 C57 117.4(2)
C77 C56 C57 116.7(2)
C56 C57 C34 120.3(2)
C56 C57 C58 123.9(2)
C34 C57 C58 108.7(2)
C56 C57 Sc2 98.65(14)
C34 C57 Sc2 85.57(12)
C58 C57 Sc2 58.06(11)
C57 C58 C59 118.9(2)
C57 C58 C36 106.34(19)
C59 C58 C36 121.4(2)
C57 C58 Sc2 89.84(13)
C59 C58 Sc2 70.69(12)
C36 C58 Sc2 74.43(12)
C78 C59 C60 116.5(2)
C78 C59 C58 116.0(2)
C60 C59 C58 116.0(2)
C78 C59 Sc2 93.12(14)
C60 C59 Sc2 70.84(12)
C58 C59 Sc2 72.45(12)
C59 C60 C61 118.5(2)
C59 C60 C38 121.4(2)
C61 C60 C38 105.8(2)
C59 C60 Sc2 72.07(12)
C61 C60 Sc2 87.12(13)
C38 C60 Sc2 73.96(12)
C62 C61 C40 120.3(2)
C62 C61 C60 123.7(2)
C40 C61 C60 109.0(2)
C62 C61 Sc2 99.02(14)
C40 C61 Sc2 84.19(12)
C60 C61 Sc2 59.44(11)
C63 C62 C61 116.9(2)
C63 C62 C79 118.7(2)
C61 C62 C79 116.6(2)
C62 C63 C64 120.6(2)
C62 C63 C42 121.2(2)
C64 C63 C42 107.9(2)
C81 C64 C63 120.7(2)
C81 C64 C65 120.7(2)
C63 C64 C65 108.03(19)
C66 C65 C64 120.9(2)
C66 C65 C43 120.8(2)
C64 C65 C43 107.94(19)
C65 C66 C67 117.0(2)
C65 C66 C83 118.4(2)
C67 C66 C83 117.3(2)
C66 C67 C45 121.2(2)
C66 C67 C68 123.0(2)
C45 C67 C68 108.3(2)
C66 C67 Sc1 97.44(14)
C45 C67 Sc1 86.97(12)
C68 C67 Sc1 57.00(11)
C69 C68 C47 121.8(2)
C69 C68 C67 119.8(2)
C47 C68 C67 106.4(2)
C69 C68 Sc1 70.06(12)
C47 C68 Sc1 75.31(12)
C67 C68 Sc1 92.05(13)
C84 C69 C68 116.0(2)
C84 C69 C70 116.6(2)
C68 C69 C70 116.0(2)
C84 C69 Sc1 92.83(14)
C68 C69 Sc1 73.93(12)
C70 C69 Sc1 69.80(12)
C71 C70 C49 106.3(2)
C71 C70 C69 118.3(2)
C49 C70 C69 120.9(2)
C71 C70 Sc1 85.28(13)
C49 C70 Sc1 74.31(13)
C69 C70 Sc1 73.00(12)
C72 C71 C51 120.1(2)
C72 C71 C70 123.7(2)
C51 C71 C70 108.9(2)
C72 C71 Sc1 97.63(14)
C51 C71 Sc1 83.52(13)
C70 C71 Sc1 60.84(12)
C73 C72 C71 117.5(2)
C73 C72 C85 118.3(3)
C71 C72 C85 117.2(2)
C72 C73 C74 121.0(2)
C72 C73 C53 120.8(2)
C74 C73 C53 107.8(2)
C75 C74 C73 120.6(2)
C75 C74 C55 120.9(2)
C73 C74 C55 108.3(2)
C86 C75 C74 118.1(2)
C86 C75 C76 117.4(2)
C74 C75 C76 117.4(2)
C77 C76 C75 121.1(2)
C77 C76 C80 108.1(2)
C75 C76 C80 120.9(2)
C56 C77 C76 120.9(2)
C56 C77 C78 119.8(2)
C76 C77 C78 108.4(2)
C59 C78 C79 123.5(2)
C59 C78 C77 123.6(2)
C79 C78 C77 106.5(2)
C59 C78 Sc2 55.91(11)
C79 C78 Sc2 95.86(13)
C77 C78 Sc2 97.83(13)
C80 C79 C62 120.8(2)
C80 C79 C78 108.9(2)
C62 C79 C78 120.0(2)
C79 C80 C81 121.1(2)
C79 C80 C76 108.1(2)
C81 C80 C76 121.3(2)
C80 C81 C64 117.8(2)
C80 C81 C82 117.5(2)
C64 C81 C82 117.4(2)
C83 C82 C81 121.7(2)
C83 C82 C86 108.0(2)
C81 C82 C86 120.8(2)
C82 C83 C66 120.6(2)
C82 C83 C84 109.0(2)
C66 C83 C84 119.5(2)
C69 C84 C85 123.4(2)
C69 C84 C83 123.6(2)
C85 C84 C83 106.2(2)
C69 C84 Sc1 56.32(11)
C85 C84 Sc1 94.01(13)
C83 C84 Sc1 98.61(13)
C86 C85 C72 120.6(2)
C86 C85 C84 109.2(2)
C72 C85 C84 119.5(2)
C85 C86 C75 121.2(2)
C85 C86 C82 107.6(2)
C75 C86 C82 121.4(2)
C88 C87 Sc1 86.7(2)
C87 C88 Sc2 122.8(3)
C87 C88 Sc1 63.21(17)
Sc2 C88 Sc1 173.47(17)
C90 C89 N1 124.90(16)
C90 C89 C108 123.24(17)
N1 C89 C108 111.85(15)
C91 C90 C89 124.24(17)
C91 C90 H90 117.9
C89 C90 H90 117.9
C90 C91 N2 125.14(16)
C90 C91 C92 123.18(17)
N2 C91 C92 111.66(16)
C93 C92 C91 106.37(15)
C93 C92 C109 128.66(16)
C91 C92 C109 124.78(17)
C92 C93 C94 106.13(15)
C92 C93 C111 128.45(17)
C94 C93 C111 125.21(17)
C95 C94 N2 124.97(16)
C95 C94 C93 123.22(17)
N2 C94 C93 111.80(16)
C96 C95 C94 123.63(17)
C96 C95 H95 118.2
C94 C95 H95 118.2
N3 C96 C95 125.38(17)
N3 C96 C97 111.65(16)
C95 C96 C97 122.96(17)
C98 C97 C96 106.17(16)
C98 C97 C113 129.21(17)
C96 C97 C113 124.55(17)
C97 C98 C99 106.36(16)
C97 C98 C115 129.47(17)
C99 C98 C115 124.08(17)
C100 C99 N3 125.10(17)
C100 C99 C98 123.23(17)
N3 C99 C98 111.66(15)
C99 C100 C101 123.90(17)
C99 C100 H100 118.1
C101 C100 H100 118.1
N4 C101 C100 125.21(16)
N4 C101 C102 111.78(16)
C100 C101 C102 122.99(17)
C103 C102 C101 106.24(16)
C103 C102 C117 128.73(17)
C101 C102 C117 124.93(17)
C102 C103 C104 106.31(16)
C102 C103 C119 127.98(17)
C104 C103 C119 125.68(17)
C105 C104 N4 124.87(17)
C105 C104 C103 123.49(17)
N4 C104 C103 111.62(16)
C104 C105 C106 124.12(17)
C104 C105 H105 117.9
C106 C105 H105 117.9
N1 C106 C105 124.85(17)
N1 C106 C107 111.54(16)
C105 C106 C107 123.60(17)
C108 C107 C106 106.41(16)
C108 C107 C121 129.10(17)
C106 C107 C121 124.47(17)
C107 C108 C89 106.12(16)
C107 C108 C123 129.42(17)
C89 C108 C123 124.45(17)
C92 C109 C110 111.69(15)
C92 C109 H10D 109.3
C110 C109 H10D 109.3
C92 C109 H10E 109.3
C110 C109 H10E 109.3
H10D C109 H10E 107.9
C109 C110 H11A 109.5
C109 C110 H11B 109.5
H11A C110 H11B 109.5
C109 C110 H11C 109.5
H11A C110 H11C 109.5
H11B C110 H11C 109.5
C93 C111 C112 112.04(16)
C93 C111 H11D 109.2
C112 C111 H11D 109.2
C93 C111 H11E 109.2
C112 C111 H11E 109.2
H11D C111 H11E 107.9
C111 C112 H11F 109.5
C111 C112 H11G 109.5
H11F C112 H11G 109.5
C111 C112 H11H 109.5
H11F C112 H11H 109.5
H11G C112 H11H 109.5
C97 C113 C114 112.55(16)
C97 C113 H11I 109.1
C114 C113 H11I 109.1
C97 C113 H11J 109.1
C114 C113 H11J 109.1
H11I C113 H11J 107.8
C113 C114 H11K 109.5
C113 C114 H11L 109.5
H11K C114 H11L 109.5
C113 C114 H11M 109.5
H11K C114 H11M 109.5
H11L C114 H11M 109.5
C98 C115 C116 112.79(18)
C98 C115 H11N 109.0
C116 C115 H11N 109.0
C98 C115 H11O 109.0
C116 C115 H11O 109.0
H11N C115 H11O 107.8
C115 C116 H11P 109.5
C115 C116 H11Q 109.5
H11P C116 H11Q 109.5
C115 C116 H11R 109.5
H11P C116 H11R 109.5
H11Q C116 H11R 109.5
C102 C117 C118 112.64(16)
C102 C117 H11S 109.1
C118 C117 H11S 109.1
C102 C117 H11T 109.1
C118 C117 H11T 109.1
H11S C117 H11T 107.8
C117 C118 H11U 109.5
C117 C118 H11V 109.5
H11U C118 H11V 109.5
C117 C118 H11W 109.5
H11U C118 H11W 109.5
H11V C118 H11W 109.5
C103 C119 C120 113.15(17)
C103 C119 H11X 108.9
C120 C119 H11X 108.9
C103 C119 H11Y 108.9
C120 C119 H11Y 108.9
H11X C119 H11Y 107.8
C119 C120 H12D 109.5
C119 C120 H12E 109.5
H12D C120 H12E 109.5
C119 C120 H12F 109.5
H12D C120 H12F 109.5
H12E C120 H12F 109.5
C107 C121 C122 112.88(17)
C107 C121 H12G 109.0
C122 C121 H12G 109.0
C107 C121 H12H 109.0
C122 C121 H12H 109.0
H12G C121 H12H 107.8
C121 C122 H12I 109.5
C121 C122 H12J 109.5
H12I C122 H12J 109.5
C121 C122 H12K 109.5
H12I C122 H12K 109.5
H12J C122 H12K 109.5
C108 C123 C124 113.51(18)
C108 C123 H12L 108.9
C124 C123 H12L 108.9
C108 C123 H12M 108.9
C124 C123 H12M 108.9
H12L C123 H12M 107.7
C123 C124 H12N 109.5
C123 C124 H12O 109.5
H12N C124 H12O 109.5
C123 C124 H12P 109.5
H12N C124 H12P 109.5
H12O C124 H12P 109.5
C126 C125 H12A 109.5
C126 C125 H12B 109.5
H12A C125 H12B 109.5
C126 C125 H12C 109.5
H12A C125 H12C 109.5
H12B C125 H12C 109.5
C127 C126 C131 117.3(3)
C127 C126 C125 120.8(3)
C131 C126 C125 121.9(3)
C126 C127 C128 120.9(3)
C126 C127 H127 119.5
C128 C127 H127 119.5
C129 C128 C127 120.8(3)
C129 C128 H128 119.6
C127 C128 H128 119.6
C130 C129 C128 119.3(3)
C130 C129 H129 120.3
C128 C129 H129 120.3
C129 C130 C131 120.0(3)
C129 C130 H130 120.0
C131 C130 H130 120.0
C126 C131 C130 121.7(3)
C126 C131 H131 119.2
C130 C131 H131 119.2
C133 C132 H13A 109.5
C133 C132 H13B 109.5
H13A C132 H13B 109.5
C133 C132 H13C 109.5
H13A C132 H13C 109.5
H13B C132 H13C 109.5
C134 C133 C138 117.8
C134 C133 C132 121.0
C138 C133 C132 121.2
C135 C134 C133 121.6
C135 C134 H134 119.2
C133 C134 H134 119.2
C134 C135 C136 119.9
C134 C135 H135 120.0
C136 C135 H135 120.0
C137 C136 C135 118.8
C137 C136 H136 120.6
C135 C136 H136 120.6
C138 C137 C136 120.7
C138 C137 H137 119.7
C136 C137 H137 119.7
C137 C138 C133 121.2
C137 C138 H138 119.4
C133 C138 H138 119.4
C140 C139 H13D 109.5
C140 C139 H13E 109.5
H13D C139 H13E 109.5
C140 C139 H13F 109.5
H13D C139 H13F 109.5
H13E C139 H13F 109.5
C141 C140 C145 117.8
C141 C140 C139 121.1
C145 C140 C139 121.2
C142 C141 C140 121.6
C142 C141 H141 119.2
C140 C141 H141 119.2
C141 C142 C143 119.9
C141 C142 H142 120.0
C143 C142 H142 120.0
C144 C143 C142 118.8
C144 C143 H143 120.6
C142 C143 H143 120.6
C145 C144 C143 120.7
C145 C144 H144 119.7
C143 C144 H144 119.7
C144 C145 C140 121.2
C144 C145 H145 119.4
C140 C145 H145 119.4

loop_
_geom_bond_atom_site_label_1
_geom_bond_atom_site_label_2
_geom_bond_distance
Sc1 C87 2.159(3)
Sc1 C70 2.267(2)
Sc1 C69 2.310(2)
Sc1 C49 2.340(2)
Sc1 C68 2.361(2)
Sc1 C88 2.414(3)
Sc1 C47 2.436(2)
Sc1 C48 2.495(2)
Sc1 C71 2.587(2)
Sc1 C50 2.694(2)
Sc1 C84 2.773(2)
Sc1 C51 2.810(2)
Sc2 C88 2.169(3)
Sc2 C60 2.272(2)
Sc2 C59 2.289(2)
Sc2 C58 2.312(2)
Sc2 C38 2.338(2)
Sc2 C36 2.380(2)
Sc2 C37 2.470(2)
Sc2 C61 2.636(2)
Sc2 C39 2.704(2)
Sc2 C57 2.725(2)
Sc2 C78 2.760(2)
Sc2 C35 2.807(2)
Ni1 N3 1.9537(15)
Ni1 N4 1.9566(16)
Ni1 N2 1.9575(16)
Ni1 N1 1.9578(16)
N1 C89 1.377(2)
N1 C106 1.378(2)
N2 C91 1.375(2)
N2 C94 1.377(2)
N3 C96 1.375(2)
N3 C99 1.376(2)
N4 C101 1.374(2)
N4 C104 1.380(2)
C1 C2 1.404(3)
C1 C6 1.434(4)
C1 C9 1.437(3)
C2 C12 1.429(4)
C2 C3 1.441(3)
C3 C4 1.374(3)
C3 C14 1.446(3)
C4 C17 1.420(3)
C4 C5 1.447(3)
C5 C6 1.376(3)
C5 C19 1.417(3)
C6 C7 1.456(3)
C7 C21 1.397(3)
C7 C8 1.418(3)
C8 C24 1.404(3)
C8 C9 1.449(3)
C9 C10 1.372(4)
C10 C26 1.429(3)
C10 C11 1.452(3)
C11 C12 1.377(3)
C11 C28 1.430(4)
C12 C13 1.454(3)
C13 C30 1.398(3)
C13 C14 1.431(3)
C14 C15 1.400(3)
C15 C32 1.461(3)
C15 C16 1.462(3)
C16 C17 1.408(3)
C16 C35 1.417(3)
C17 C18 1.452(3)
C18 C37 1.412(3)
C18 C19 1.439(3)
C19 C20 1.412(3)
C20 C39 1.413(3)
C20 C21 1.462(3)
C21 C22 1.457(3)
C22 C23 1.440(3)
C22 C41 1.452(3)
C23 C44 1.455(3)
C23 C24 1.466(3)
C24 C25 1.460(3)
C25 C26 1.414(3)
C25 C46 1.417(3)
C26 C27 1.442(4)
C27 C48 1.405(4)
C27 C28 1.452(3)
C28 C29 1.411(3)
C29 C50 1.417(3)
C29 C30 1.470(3)
C30 C31 1.456(3)
C31 C32 1.443(3)
C31 C52 1.448(3)
C32 C33 1.447(3)
C33 C54 1.404(3)
C33 C34 1.430(3)
C34 C35 1.408(3)
C34 C57 1.431(3)
C35 C36 1.442(3)
C36 C37 1.430(3)
C36 C58 1.459(4)
C37 C38 1.433(3)
C38 C39 1.430(3)
C38 C60 1.463(4)
C39 C40 1.414(3)
C40 C61 1.424(3)
C40 C41 1.427(3)
C41 C42 1.402(3)
C42 C43 1.421(3)
C42 C63 1.446(3)
C43 C44 1.405(3)
C43 C65 1.446(3)
C44 C45 1.429(3)
C45 C46 1.405(3)
C45 C67 1.432(3)
C46 C47 1.439(3)
C47 C48 1.433(3)
C47 C68 1.445(4)
C48 C49 1.430(4)
C49 C50 1.445(3)
C49 C70 1.457(4)
C50 C51 1.411(4)
C51 C71 1.427(3)
C51 C52 1.429(3)
C52 C53 1.403(3)
C53 C54 1.415(3)
C53 C73 1.444(3)
C54 C55 1.447(3)
C55 C56 1.406(4)
C55 C74 1.430(4)
C56 C77 1.418(3)
C56 C57 1.420(3)
C57 C58 1.448(3)
C58 C59 1.455(3)
C59 C78 1.422(4)
C59 C60 1.451(4)
C60 C61 1.454(3)
C61 C62 1.420(3)
C62 C63 1.407(3)
C62 C79 1.422(3)
C63 C64 1.428(3)
C64 C81 1.425(3)
C64 C65 1.434(3)
C65 C66 1.406(3)
C66 C67 1.417(3)
C66 C83 1.427(3)
C67 C68 1.448(3)
C68 C69 1.445(4)
C69 C84 1.424(4)
C69 C70 1.461(3)
C70 C71 1.447(4)
C71 C72 1.416(4)
C72 C73 1.405(4)
C72 C85 1.428(3)
C73 C74 1.429(4)
C74 C75 1.420(3)
C75 C86 1.417(4)
C75 C76 1.432(4)
C76 C77 1.419(4)
C76 C80 1.444(3)
C77 C78 1.453(4)
C78 C79 1.446(3)
C79 C80 1.410(4)
C80 C81 1.424(4)
C81 C82 1.426(4)
C82 C83 1.410(4)
C82 C86 1.452(3)
C83 C84 1.448(3)
C84 C85 1.445(4)
C85 C86 1.415(4)
C87 C88 1.212(4)
C89 C90 1.377(2)
C89 C108 1.443(2)
C90 C91 1.373(3)
C90 H90 0.9500
C91 C92 1.445(2)
C92 C93 1.360(3)
C92 C109 1.490(3)
C93 C94 1.444(2)
C93 C111 1.496(3)
C94 C95 1.376(3)
C95 C96 1.376(3)
C95 H95 0.9500
C96 C97 1.445(3)
C97 C98 1.361(3)
C97 C113 1.496(3)
C98 C99 1.442(3)
C98 C115 1.495(3)
C99 C100 1.374(2)
C100 C101 1.376(3)
C100 H100 0.9500
C101 C102 1.445(2)
C102 C103 1.361(3)
C102 C117 1.496(3)
C103 C104 1.444(2)
C103 C119 1.498(3)
C104 C105 1.373(3)
C105 C106 1.378(3)
C105 H105 0.9500
C106 C107 1.445(3)
C107 C108 1.364(3)
C107 C121 1.496(3)
C108 C123 1.494(3)
C109 C110 1.533(3)
C109 H10D 0.9900
C109 H10E 0.9900
C110 H11A 0.9800
C110 H11B 0.9800
C110 H11C 0.9800
C111 C112 1.530(3)
C111 H11D 0.9900
C111 H11E 0.9900
C112 H11F 0.9800
C112 H11G 0.9800
C112 H11H 0.9800
C113 C114 1.533(3)
C113 H11I 0.9900
C113 H11J 0.9900
C114 H11K 0.9800
C114 H11L 0.9800
C114 H11M 0.9800
C115 C116 1.527(3)
C115 H11N 0.9900
C115 H11O 0.9900
C116 H11P 0.9800
C116 H11Q 0.9800
C116 H11R 0.9800
C117 C118 1.536(3)
C117 H11S 0.9900
C117 H11T 0.9900
C118 H11U 0.9800
C118 H11V 0.9800
C118 H11W 0.9800
C119 C120 1.527(3)
C119 H11X 0.9900
C119 H11Y 0.9900
C120 H12D 0.9800
C120 H12E 0.9800
C120 H12F 0.9800
C121 C122 1.531(3)
C121 H12G 0.9900
C121 H12H 0.9900
C122 H12I 0.9800
C122 H12J 0.9800
C122 H12K 0.9800
C123 C124 1.531(3)
C123 H12L 0.9900
C123 H12M 0.9900
C124 H12N 0.9800
C124 H12O 0.9800
C124 H12P 0.9800
C125 C126 1.502(4)
C125 H12A 0.9800
C125 H12B 0.9800
C125 H12C 0.9800
C126 C127 1.387(4)
C126 C131 1.388(5)
C127 C128 1.391(4)
C127 H127 0.9500
C128 C129 1.374(5)
C128 H128 0.9500
C129 C130 1.368(5)
C129 H129 0.9500
C130 C131 1.395(5)
C130 H130 0.9500
C131 H131 0.9500
C132 C133 1.4990
C132 H13A 0.9800
C132 H13B 0.9800
C132 H13C 0.9800
C133 C134 1.3900
C133 C138 1.3932
C134 C135 1.3883
C134 H134 0.9500
C135 C136 1.3943
C135 H135 0.9500
C136 C137 1.3895
C136 H136 0.9500
C137 C138 1.3819
C137 H137 0.9500
C138 H138 0.9500
C139 C140 1.4988
C139 H13D 0.9800
C139 H13E 0.9800
C139 H13F 0.9800
C140 C141 1.3894
C140 C145 1.3936
C141 C142 1.3885
C141 H141 0.9500
C142 C143 1.3939
C142 H142 0.9500
C143 C144 1.3897
C143 H143 0.9500
C144 C145 1.3822
C144 H144 0.9500
C145 H145 0.9500

loop_
_geom_torsion_atom_site_label_1
_geom_torsion_atom_site_label_2
_geom_torsion_atom_site_label_3
_geom_torsion_atom_site_label_4
_geom_torsion
C6 C1 C2 C12 135.5(2)
C9 C1 C2 C12 -0.4(3)
C6 C1 C2 C3 0.2(3)
C9 C1 C2 C3 -135.6(2)
C1 C2 C3 C4 -8.3(3)
C12 C2 C3 C4 -148.5(2)
C1 C2 C3 C14 134.4(2)
C12 C2 C3 C14 -5.7(2)
C2 C3 C4 C17 146.5(2)
C14 C3 C4 C17 8.0(3)
C2 C3 C4 C5 8.3(3)
C14 C3 C4 C5 -130.2(2)
C3 C4 C5 C6 0.1(3)
C17 C4 C5 C6 -142.6(2)
C3 C4 C5 C19 141.9(2)
C17 C4 C5 C19 -0.7(2)
C19 C5 C6 C1 -145.5(2)
C4 C5 C6 C1 -8.2(3)
C19 C5 C6 C7 -7.0(3)
C4 C5 C6 C7 130.4(2)
C2 C1 C6 C5 8.0(3)
C9 C1 C6 C5 148.5(2)
C2 C1 C6 C7 -134.8(2)
C9 C1 C6 C7 5.8(2)
C5 C6 C7 C21 1.0(3)
C1 C6 C7 C21 144.0(2)
C5 C6 C7 C8 -146.7(2)
C1 C6 C7 C8 -3.7(2)
C21 C7 C8 C24 0.7(3)
C6 C7 C8 C24 148.4(2)
C21 C7 C8 C9 -147.4(2)
C6 C7 C8 C9 0.2(2)
C2 C1 C9 C10 -8.3(3)
C6 C1 C9 C10 -149.1(2)
C2 C1 C9 C8 135.2(2)
C6 C1 C9 C8 -5.6(2)
C24 C8 C9 C10 -1.3(3)
C7 C8 C9 C10 147.0(2)
C24 C8 C9 C1 -145.0(2)
C7 C8 C9 C1 3.4(2)
C1 C9 C10 C26 145.9(2)
C8 C9 C10 C26 6.7(3)
C1 C9 C10 C11 8.4(3)
C8 C9 C10 C11 -130.8(2)
C9 C10 C11 C12 0.0(3)
C26 C10 C11 C12 -142.1(2)
C9 C10 C11 C28 142.2(2)
C26 C10 C11 C28 0.1(2)
C28 C11 C12 C2 -146.4(2)
C10 C11 C12 C2 -8.6(3)
C28 C11 C12 C13 -7.6(3)
C10 C11 C12 C13 130.2(2)
C1 C2 C12 C11 8.8(3)
C3 C2 C12 C11 148.49(19)
C1 C2 C12 C13 -134.1(2)
C3 C2 C12 C13 5.6(2)
C11 C12 C13 C30 1.2(3)
C2 C12 C13 C30 144.3(2)
C11 C12 C13 C14 -146.5(2)
C2 C12 C13 C14 -3.4(2)
C30 C13 C14 C15 -0.1(3)
C12 C13 C14 C15 147.85(19)
C30 C13 C14 C3 -148.05(19)
C12 C13 C14 C3 -0.1(2)
C4 C3 C14 C15 -1.5(3)
C2 C3 C14 C15 -144.4(2)
C4 C3 C14 C13 146.5(2)
C2 C3 C14 C13 3.6(2)
C13 C14 C15 C32 6.3(3)
C3 C14 C15 C32 150.04(19)
C13 C14 C15 C16 -150.79(19)
C3 C14 C15 C16 -7.1(3)
C14 C15 C16 C17 9.3(3)
C32 C15 C16 C17 -147.13(19)
C14 C15 C16 C35 161.18(18)
C32 C15 C16 C35 4.7(3)
C35 C16 C17 C4 -155.64(19)
C15 C16 C17 C4 -3.2(3)
C35 C16 C17 C18 -17.2(3)
C15 C16 C17 C18 135.3(2)
C3 C4 C17 C16 -5.7(3)
C5 C4 C17 C16 137.1(2)
C3 C4 C17 C18 -148.3(2)
C5 C4 C17 C18 -5.5(2)
C16 C17 C18 C37 14.7(3)
C4 C17 C18 C37 157.74(19)
C16 C17 C18 C19 -133.6(2)
C4 C17 C18 C19 9.5(2)
C6 C5 C19 C20 4.7(3)
C4 C5 C19 C20 -136.9(2)
C6 C5 C19 C18 148.3(2)
C4 C5 C19 C18 6.7(2)
C37 C18 C19 C20 -14.1(3)
C17 C18 C19 C20 134.2(2)
C37 C18 C19 C5 -158.22(19)
C17 C18 C19 C5 -9.9(2)
C5 C19 C20 C39 156.06(19)
C18 C19 C20 C39 16.5(3)
C5 C19 C20 C21 3.4(3)
C18 C19 C20 C21 -136.2(2)
C8 C7 C21 C22 -7.6(3)
C6 C7 C21 C22 -150.9(2)
C8 C7 C21 C20 150.1(2)
C6 C7 C21 C20 6.8(3)
C19 C20 C21 C7 -9.0(3)
C39 C20 C21 C7 -160.75(19)
C19 C20 C21 C22 148.1(2)
C39 C20 C21 C22 -3.7(3)
C7 C21 C22 C23 7.0(3)
C20 C21 C22 C23 -149.93(19)
C7 C21 C22 C41 166.23(18)
C20 C21 C22 C41 9.3(3)
C41 C22 C23 C44 -0.2(3)
C21 C22 C23 C44 158.93(18)
C41 C22 C23 C24 -158.92(18)
C21 C22 C23 C24 0.2(3)
C7 C8 C24 C25 -150.5(2)
C9 C8 C24 C25 -6.5(3)
C7 C8 C24 C23 6.6(3)
C9 C8 C24 C23 150.6(2)
C22 C23 C24 C8 -6.9(3)
C44 C23 C24 C8 -165.75(18)
C22 C23 C24 C25 149.3(2)
C44 C23 C24 C25 -9.5(3)
C8 C24 C25 C26 9.1(3)
C23 C24 C25 C26 -147.2(2)
C8 C24 C25 C46 160.55(19)
C23 C24 C25 C46 4.2(3)
C46 C25 C26 C10 -156.2(2)
C24 C25 C26 C10 -4.2(3)
C46 C25 C26 C27 -16.9(3)
C24 C25 C26 C27 135.2(2)
C9 C10 C26 C25 -3.9(3)
C11 C10 C26 C25 138.0(2)
C9 C10 C26 C27 -147.5(2)
C11 C10 C26 C27 -5.6(2)
C25 C26 C27 C48 13.1(3)
C10 C26 C27 C48 156.8(2)
C25 C26 C27 C28 -134.8(2)
C10 C26 C27 C28 8.9(2)
C12 C11 C28 C29 5.3(3)
C10 C11 C28 C29 -136.9(2)
C12 C11 C28 C27 147.5(2)
C10 C11 C28 C27 5.3(2)
C48 C27 C28 C29 -13.9(3)
C26 C27 C28 C29 134.0(2)
C48 C27 C28 C11 -156.7(2)
C26 C27 C28 C11 -8.8(2)
C11 C28 C29 C50 155.1(2)
C27 C28 C29 C50 17.1(3)
C11 C28 C29 C30 3.4(3)
C27 C28 C29 C30 -134.5(2)
C14 C13 C30 C31 -6.3(3)
C12 C13 C30 C31 -149.5(2)
C14 C13 C30 C29 150.48(19)
C12 C13 C30 C29 7.2(3)
C28 C29 C30 C13 -9.4(3)
C50 C29 C30 C13 -160.58(19)
C28 C29 C30 C31 146.8(2)
C50 C29 C30 C31 -4.4(3)
C13 C30 C31 C32 6.3(3)
C29 C30 C31 C32 -149.54(19)
C13 C30 C31 C52 166.21(18)
C29 C30 C31 C52 10.4(3)
C52 C31 C32 C33 0.3(3)
C30 C31 C32 C33 160.26(18)
C52 C31 C32 C15 -160.10(18)
C30 C31 C32 C15 -0.2(3)
C14 C15 C32 C31 -6.1(3)
C16 C15 C32 C31 150.13(18)
C14 C15 C32 C33 -166.66(18)
C16 C15 C32 C33 -10.4(3)
C31 C32 C33 C54 2.1(3)
C15 C32 C33 C54 162.86(18)
C31 C32 C33 C34 -151.62(19)
C15 C32 C33 C34 9.1(3)
C54 C33 C34 C35 -157.5(2)
C32 C33 C34 C35 -2.4(3)
C54 C33 C34 C57 -9.9(3)
C32 C33 C34 C57 145.2(2)
C33 C34 C35 C16 -3.6(3)
C57 C34 C35 C16 -155.21(19)
C33 C34 C35 C36 150.20(19)
C57 C34 C35 C36 -1.4(2)
C33 C34 C35 Sc2 97.65(19)
C57 C34 C35 Sc2 -53.96(15)
C17 C16 C35 C34 155.36(19)
C15 C16 C35 C34 2.3(3)
C17 C16 C35 C36 5.6(3)
C15 C16 C35 C36 -147.4(2)
C17 C16 C35 Sc2 65.78(19)
C15 C16 C35 Sc2 -87.23(18)
C34 C35 C36 C37 -143.4(2)
C16 C35 C36 C37 9.5(3)
Sc2 C35 C36 C37 -75.10(17)
C34 C35 C36 C58 0.4(2)
C16 C35 C36 C58 153.3(2)
Sc2 C35 C36 C58 68.69(14)
C34 C35 C36 Sc2 -68.29(16)
C16 C35 C36 Sc2 84.6(2)
C19 C18 C37 C36 144.3(2)
C17 C18 C37 C36 0.9(3)
C19 C18 C37 C38 -1.8(3)
C17 C18 C37 C38 -145.2(2)
C19 C18 C37 Sc2 70.3(2)
C17 C18 C37 Sc2 -73.1(2)
C35 C36 C37 C18 -12.3(3)
C58 C36 C37 C18 -150.5(2)
Sc2 C36 C37 C18 -96.21(18)
C35 C36 C37 C38 134.1(2)
C58 C36 C37 C38 -4.1(3)
Sc2 C36 C37 C38 50.20(17)
C35 C36 C37 Sc2 83.87(18)
C58 C36 C37 Sc2 -54.33(18)
C18 C37 C38 C39 13.7(3)
C36 C37 C38 C39 -132.7(2)
Sc2 C37 C38 C39 -81.63(17)
C18 C37 C38 C60 150.6(2)
C36 C37 C38 C60 4.3(3)
Sc2 C37 C38 C60 55.36(18)
C18 C37 C38 Sc2 95.28(18)
C36 C37 C38 Sc2 -51.05(17)
C19 C20 C39 C40 -155.75(19)
C21 C20 C39 C40 -2.7(3)
C19 C20 C39 C38 -4.2(3)
C21 C20 C39 C38 148.8(2)
C19 C20 C39 Sc2 -67.02(19)
C21 C20 C39 Sc2 85.98(19)
C37 C38 C39 C20 -11.2(3)
C60 C38 C39 C20 -153.9(2)
Sc2 C38 C39 C20 -86.5(2)
C37 C38 C39 C40 143.1(2)
C60 C38 C39 C40 0.4(2)
Sc2 C38 C39 C40 67.79(16)
C37 C38 C39 Sc2 75.33(17)
C60 C38 C39 Sc2 -67.36(14)
C20 C39 C40 C61 156.17(19)
C38 C39 C40 C61 0.6(2)
Sc2 C39 C40 C61 54.52(15)
C20 C39 C40 C41 3.3(3)
C38 C39 C40 C41 -152.3(2)
Sc2 C39 C40 C41 -98.31(19)
C20 C39 C40 Sc2 101.65(18)
C38 C39 C40 Sc2 -53.95(14)
C39 C40 C41 C42 157.58(19)
C61 C40 C41 C42 8.9(3)
Sc2 C40 C41 C42 81.64(18)
C39 C40 C41 C22 2.6(3)
C61 C40 C41 C22 -146.1(2)
Sc2 C40 C41 C22 -73.4(2)
C23 C22 C41 C42 -2.5(3)
C21 C22 C41 C42 -162.05(18)
C23 C22 C41 C40 150.86(19)
C21 C22 C41 C40 -8.7(3)
C40 C41 C42 C43 -151.67(19)
C22 C41 C42 C43 2.8(3)
C40 C41 C42 C63 -8.8(3)
C22 C41 C42 C63 145.7(2)
C41 C42 C43 C44 -0.3(3)
C63 C42 C43 C44 -147.89(19)
C41 C42 C43 C65 147.40(19)
C63 C42 C43 C65 -0.2(2)
C42 C43 C44 C45 152.07(19)
C65 C43 C44 C45 9.2(3)
C42 C43 C44 C23 -2.4(3)
C65 C43 C44 C23 -145.3(2)
C22 C23 C44 C43 2.6(3)
C24 C23 C44 C43 161.69(19)
C22 C23 C44 C45 -150.95(19)
C24 C23 C44 C45 8.1(3)
C43 C44 C45 C46 -156.5(2)
C23 C44 C45 C46 -1.5(3)
C43 C44 C45 C67 -10.3(3)
C23 C44 C45 C67 144.7(2)
C44 C45 C46 C25 -4.1(3)
C67 C45 C46 C25 -154.2(2)
C44 C45 C46 C47 148.4(2)
C67 C45 C46 C47 -1.7(2)
C26 C25 C46 C45 155.3(2)
C24 C25 C46 C45 2.6(3)
C26 C25 C46 C47 6.9(3)
C24 C25 C46 C47 -145.7(2)
C45 C46 C47 C48 -144.5(2)
C25 C46 C47 C48 7.4(3)
C45 C46 C47 C68 0.7(2)
C25 C46 C47 C68 152.6(2)
C45 C46 C47 Sc1 -69.11(17)
C25 C46 C47 Sc1 82.8(2)
C26 C27 C48 C49 -146.0(2)
C28 C27 C48 C49 -2.7(3)
C26 C27 C48 C47 1.7(3)
C28 C27 C48 C47 145.1(2)
C26 C27 C48 Sc1 -74.3(2)
C28 C27 C48 Sc1 69.0(2)
C46 C47 C48 C27 -11.6(3)
C68 C47 C48 C27 -151.6(2)
Sc1 C47 C48 C27 -97.78(19)
C46 C47 C48 C49 136.8(2)
C68 C47 C48 C49 -3.2(3)
Sc1 C47 C48 C49 50.61(17)
C46 C47 C48 Sc1 86.23(19)
C68 C47 C48 Sc1 -53.80(19)
C27 C48 C49 C50 14.4(3)
C47 C48 C49 C50 -133.7(2)
Sc1 C48 C49 C50 -81.22(18)
C27 C48 C49 C70 151.5(2)
C47 C48 C49 C70 3.4(3)
Sc1 C48 C49 C70 55.88(19)
C27 C48 C49 Sc1 95.63(19)
C47 C48 C49 Sc1 -52.52(18)
C28 C29 C50 C51 -154.7(2)
C30 C29 C50 C51 -2.5(3)
C28 C29 C50 C49 -5.1(3)
C30 C29 C50 C49 147.2(2)
C28 C29 C50 Sc1 -68.3(2)
C30 C29 C50 Sc1 83.96(19)
C48 C49 C50 C51 142.1(2)
C70 C49 C50 C51 -0.8(2)
Sc1 C49 C50 C51 65.97(16)
C48 C49 C50 C29 -10.9(3)
C70 C49 C50 C29 -153.8(2)
Sc1 C49 C50 C29 -87.0(2)
C48 C49 C50 Sc1 76.08(18)
C70 C49 C50 Sc1 -66.81(15)
C29 C50 C51 C71 155.5(2)
C49 C50 C51 C71 1.6(2)
Sc1 C50 C51 C71 55.26(15)
C29 C50 C51 C52 3.2(3)
C49 C50 C51 C52 -150.7(2)
Sc1 C50 C51 C52 -97.02(19)
C29 C50 C51 Sc1 100.21(19)
C49 C50 C51 Sc1 -53.64(14)
C50 C51 C52 C53 157.7(2)
C71 C51 C52 C53 9.4(3)
Sc1 C51 C52 C53 80.98(19)
C50 C51 C52 C31 3.0(3)
C71 C51 C52 C31 -145.3(2)
Sc1 C51 C52 C31 -73.7(2)
C32 C31 C52 C53 -2.5(3)
C30 C31 C52 C53 -162.69(19)
C32 C31 C52 C51 150.65(19)
C30 C31 C52 C51 -9.6(3)
C51 C52 C53 C54 -151.8(2)
C31 C52 C53 C54 2.3(3)
C51 C52 C53 C73 -9.0(3)
C31 C52 C53 C73 145.1(2)
C34 C33 C54 C53 152.25(19)
C32 C33 C54 C53 -2.4(3)
C34 C33 C54 C55 9.1(3)
C32 C33 C54 C55 -145.5(2)
C52 C53 C54 C33 0.2(3)
C73 C53 C54 C33 -147.37(19)
C52 C53 C54 C55 147.9(2)
C73 C53 C54 C55 0.3(2)
C33 C54 C55 C56 -0.6(3)
C53 C54 C55 C56 -147.5(2)
C33 C54 C55 C74 144.5(2)
C53 C54 C55 C74 -2.4(2)
C74 C55 C56 C77 0.9(3)
C54 C55 C56 C77 141.3(2)
C74 C55 C56 C57 -148.0(2)
C54 C55 C56 C57 -7.6(3)
C55 C56 C57 C34 6.9(3)
C77 C56 C57 C34 -142.6(2)
C55 C56 C57 C58 153.9(2)
C77 C56 C57 C58 4.4(3)
C55 C56 C57 Sc2 96.76(19)
C77 C56 C57 Sc2 -52.7(2)
C35 C34 C57 C56 153.4(2)
C33 C34 C57 C56 2.1(3)
C35 C34 C57 C58 1.9(2)
C33 C34 C57 C58 -149.5(2)
C35 C34 C57 Sc2 55.99(15)
C33 C34 C57 Sc2 -95.38(19)
C56 C57 C58 C59 -10.5(3)
C34 C57 C58 C59 139.8(2)
Sc2 C57 C58 C59 67.71(17)
C56 C57 C58 C36 -151.9(2)
C34 C57 C58 C36 -1.6(2)
Sc2 C57 C58 C36 -73.71(14)
C56 C57 C58 Sc2 -78.2(2)
C34 C57 C58 Sc2 72.10(16)
C37 C36 C58 C57 142.6(2)
C35 C36 C58 C57 0.7(2)
Sc2 C36 C58 C57 85.14(15)
C37 C36 C58 C59 2.4(3)
C35 C36 C58 C59 -139.5(2)
Sc2 C36 C58 C59 -55.08(19)
C37 C36 C58 Sc2 57.51(19)
C35 C36 C58 Sc2 -84.40(15)
C57 C58 C59 C78 6.1(3)
C36 C58 C59 C78 141.6(2)
Sc2 C58 C59 C78 84.78(18)
C57 C58 C59 C60 -136.1(2)
C36 C58 C59 C60 -0.7(3)
Sc2 C58 C59 C60 -57.49(17)
C57 C58 C59 Sc2 -78.66(18)
C36 C58 C59 Sc2 56.83(19)
C78 C59 C60 C61 -7.4(3)
C58 C59 C60 C61 134.7(2)
Sc2 C59 C60 C61 76.38(18)
C78 C59 C60 C38 -141.2(2)
C58 C59 C60 C38 0.9(3)
Sc2 C59 C60 C38 -57.49(19)
C78 C59 C60 Sc2 -83.74(18)
C58 C59 C60 Sc2 58.34(17)
C39 C38 C60 C59 137.6(2)
C37 C38 C60 C59 -2.8(3)
Sc2 C38 C60 C59 56.59(19)
C39 C38 C60 C61 -1.2(2)
C37 C38 C60 C61 -141.6(2)
Sc2 C38 C60 C61 -82.20(15)
C39 C38 C60 Sc2 80.97(15)
C37 C38 C60 Sc2 -59.41(19)
C39 C40 C61 C62 -153.28(19)
C41 C40 C61 C62 -0.9(3)
Sc2 C40 C61 C62 -97.07(19)
C39 C40 C61 C60 -1.4(2)
C41 C40 C61 C60 151.1(2)
Sc2 C40 C61 C60 54.85(14)
C39 C40 C61 Sc2 -56.21(15)
C41 C40 C61 Sc2 96.21(19)
C59 C60 C61 C62 12.1(3)
C38 C60 C61 C62 152.4(2)
Sc2 C60 C61 C62 79.9(2)
C59 C60 C61 C40 -138.6(2)
C38 C60 C61 C40 1.6(2)
Sc2 C60 C61 C40 -70.85(17)
C59 C60 C61 Sc2 -67.80(17)
C38 C60 C61 Sc2 72.44(14)
C40 C61 C62 C63 -7.6(3)
C60 C61 C62 C63 -155.2(2)
Sc2 C61 C62 C63 -96.08(19)
C40 C61 C62 C79 141.6(2)
C60 C61 C62 C79 -6.1(3)
Sc2 C61 C62 C79 53.1(2)
C61 C62 C63 C64 148.5(2)
C79 C62 C63 C64 0.0(3)
C61 C62 C63 C42 7.7(3)
C79 C62 C63 C42 -140.8(2)
C41 C42 C63 C62 0.7(3)
C43 C42 C63 C62 147.4(2)
C41 C42 C63 C64 -144.5(2)
C43 C42 C63 C64 2.2(2)
C62 C63 C64 C81 -3.8(3)
C42 C63 C64 C81 141.5(2)
C62 C63 C64 C65 -148.7(2)
C42 C63 C64 C65 -3.4(2)
C81 C64 C65 C66 3.6(3)
C63 C64 C65 C66 148.47(19)
C81 C64 C65 C43 -141.7(2)
C63 C64 C65 C43 3.3(2)
C44 C43 C65 C66 -0.3(3)
C42 C43 C65 C66 -147.1(2)
C44 C43 C65 C64 145.0(2)
C42 C43 C65 C64 -1.9(2)
C64 C65 C66 C67 -148.6(2)
C43 C65 C66 C67 -7.8(3)
C64 C65 C66 C83 0.9(3)
C43 C65 C66 C83 141.7(2)
C65 C66 C67 C45 6.7(3)
C83 C66 C67 C45 -143.1(2)
C65 C66 C67 C68 152.9(2)
C83 C66 C67 C68 3.1(3)
C65 C66 C67 Sc1 97.68(18)
C83 C66 C67 Sc1 -52.2(2)
C46 C45 C67 C66 152.6(2)
C44 C45 C67 C66 2.5(3)
C46 C45 C67 C68 2.1(2)
C44 C45 C67 C68 -148.0(2)
C46 C45 C67 Sc1 55.79(16)
C44 C45 C67 Sc1 -94.31(19)
C48 C47 C68 C69 1.7(3)
C46 C47 C68 C69 -141.9(2)
Sc1 C47 C68 C69 -54.71(19)
C48 C47 C68 C67 144.2(2)
C46 C47 C68 C67 0.6(2)
Sc1 C47 C68 C67 87.77(15)
C48 C47 C68 Sc1 56.38(19)
C46 C47 C68 Sc1 -87.19(15)
C66 C67 C68 C69 -8.1(3)
C45 C67 C68 C69 141.8(2)
Sc1 C67 C68 C69 68.11(18)
C66 C67 C68 C47 -151.5(2)
C45 C67 C68 C47 -1.6(2)
Sc1 C67 C68 C47 -75.28(15)
C66 C67 C68 Sc1 -76.2(2)
C45 C67 C68 Sc1 73.67(17)
C47 C68 C69 C84 142.3(2)
C67 C68 C69 C84 4.6(3)
Sc1 C68 C69 C84 85.20(18)
C47 C68 C69 C70 -0.1(3)
C67 C68 C69 C70 -137.8(2)
Sc1 C68 C69 C70 -57.28(17)
C47 C68 C69 Sc1 57.13(19)
C67 C68 C69 Sc1 -80.56(19)
C48 C49 C70 C71 -140.7(2)
C50 C49 C70 C71 -0.2(2)
Sc1 C49 C70 C71 -80.15(16)
C48 C49 C70 C69 -2.0(3)
C50 C49 C70 C69 138.4(2)
Sc1 C49 C70 C69 58.53(19)
C48 C49 C70 Sc1 -60.6(2)
C50 C49 C70 Sc1 79.91(15)
C84 C69 C70 C71 -8.0(3)
C68 C69 C70 C71 134.3(2)
Sc1 C69 C70 C71 74.78(19)
C84 C69 C70 C49 -141.9(2)
C68 C69 C70 C49 0.3(3)
Sc1 C69 C70 C49 -59.16(19)
C84 C69 C70 Sc1 -82.78(18)
C68 C69 C70 Sc1 59.48(18)
C50 C51 C71 C72 -153.0(2)
C52 C51 C71 C72 -1.1(3)
Sc1 C51 C71 C72 -95.08(19)
C50 C51 C71 C70 -1.8(2)
C52 C51 C71 C70 150.1(2)
Sc1 C51 C71 C70 56.15(15)
C50 C51 C71 Sc1 -57.94(16)
C52 C51 C71 Sc1 94.0(2)
C49 C70 C71 C72 151.2(2)
C69 C70 C71 C72 11.3(3)
Sc1 C70 C71 C72 79.1(2)
C49 C70 C71 C51 1.2(2)
C69 C70 C71 C51 -138.7(2)
Sc1 C70 C71 C51 -70.90(17)
C49 C70 C71 Sc1 72.13(15)
C69 C70 C71 Sc1 -67.81(18)
C51 C71 C72 C73 -7.9(3)
C70 C71 C72 C73 -154.7(2)
Sc1 C71 C72 C73 -94.85(19)
C51 C71 C72 C85 142.5(2)
C70 C71 C72 C85 -4.2(3)
Sc1 C71 C72 C85 55.6(2)
C71 C72 C73 C74 149.0(2)
C85 C72 C73 C74 -1.2(3)
C71 C72 C73 C53 8.4(3)
C85 C72 C73 C53 -141.8(2)
C52 C53 C73 C72 0.3(3)
C54 C53 C73 C72 147.1(2)
C52 C53 C73 C74 -144.8(2)
C54 C53 C73 C74 1.9(2)
C72 C73 C74 C75 -3.0(3)
C53 C73 C74 C75 142.1(2)
C72 C73 C74 C55 -148.5(2)
C53 C73 C74 C55 -3.4(2)
C56 C55 C74 C75 3.3(3)
C54 C55 C74 C75 -141.8(2)
C56 C55 C74 C73 148.7(2)
C54 C55 C74 C73 3.6(2)
C73 C74 C75 C86 4.2(3)
C55 C74 C75 C86 145.4(2)
C73 C74 C75 C76 -145.6(2)
C55 C74 C75 C76 -4.4(3)
C86 C75 C76 C77 -148.6(2)
C74 C75 C76 C77 1.4(3)
C86 C75 C76 C80 -7.1(3)
C74 C75 C76 C80 142.9(2)
C55 C56 C77 C76 -3.9(3)
C57 C56 C77 C76 145.2(2)
C55 C56 C77 C78 -143.9(2)
C57 C56 C77 C78 5.3(3)
C75 C76 C77 C56 2.8(3)
C80 C76 C77 C56 -143.0(2)
C75 C76 C77 C78 146.7(2)
C80 C76 C77 C78 0.9(2)
C60 C59 C78 C79 -2.5(3)
C58 C59 C78 C79 -144.6(2)
Sc2 C59 C78 C79 -72.6(2)
C60 C59 C78 C77 145.5(2)
C58 C59 C78 C77 3.4(3)
Sc2 C59 C78 C77 75.4(2)
C60 C59 C78 Sc2 70.11(16)
C58 C59 C78 Sc2 -71.97(16)
C56 C77 C78 C59 -9.5(3)
C76 C77 C78 C59 -153.9(2)
C56 C77 C78 C79 143.0(2)
C76 C77 C78 C79 -1.4(2)
C56 C77 C78 Sc2 44.5(2)
C76 C77 C78 Sc2 -99.94(17)
C63 C62 C79 C80 3.2(3)
C61 C62 C79 C80 -145.4(2)
C63 C62 C79 C78 144.4(2)
C61 C62 C79 C78 -4.1(3)
C59 C78 C79 C80 154.0(2)
C77 C78 C79 C80 1.4(2)
Sc2 C78 C79 C80 101.36(17)
C59 C78 C79 C62 8.6(3)
C77 C78 C79 C62 -144.0(2)
Sc2 C78 C79 C62 -44.0(2)
C62 C79 C80 C81 -2.6(3)
C78 C79 C80 C81 -147.6(2)
C62 C79 C80 C76 144.2(2)
C78 C79 C80 C76 -0.8(2)
C77 C76 C80 C79 -0.1(2)
C75 C76 C80 C79 -145.9(2)
C77 C76 C80 C81 146.6(2)
C75 C76 C80 C81 0.7(3)
C79 C80 C81 C64 -1.2(3)
C76 C80 C81 C64 -143.6(2)
C79 C80 C81 C82 148.3(2)
C76 C80 C81 C82 5.9(3)
C63 C64 C81 C80 4.4(3)
C65 C64 C81 C80 144.9(2)
C63 C64 C81 C82 -145.2(2)
C65 C64 C81 C82 -4.7(3)
C80 C81 C82 C83 -148.2(2)
C64 C81 C82 C83 1.5(3)
C80 C81 C82 C86 -6.1(3)
C64 C81 C82 C86 143.6(2)
C81 C82 C83 C66 2.9(3)
C86 C82 C83 C66 -143.4(2)
C81 C82 C83 C84 146.9(2)
C86 C82 C83 C84 0.7(2)
C65 C66 C83 C82 -4.1(3)
C67 C66 C83 C82 145.4(2)
C65 C66 C83 C84 -144.5(2)
C67 C66 C83 C84 5.0(3)
C68 C69 C84 C85 -143.7(2)
C70 C69 C84 C85 -1.4(3)
Sc1 C69 C84 C85 -70.2(2)
C68 C69 C84 C83 3.4(3)
C70 C69 C84 C83 145.7(2)
Sc1 C69 C84 C83 76.9(2)
C68 C69 C84 Sc1 -73.48(17)
C70 C69 C84 Sc1 68.77(17)
C82 C83 C84 C69 -153.0(2)
C66 C83 C84 C69 -8.5(3)
C82 C83 C84 C85 -1.2(2)
C66 C83 C84 C85 143.3(2)
C82 C83 C84 Sc1 -97.97(17)
C66 C83 C84 Sc1 46.5(2)
C73 C72 C85 C86 4.1(3)
C71 C72 C85 C86 -146.2(2)
C73 C72 C85 C84 144.7(2)
C71 C72 C85 C84 -5.5(3)
C69 C84 C85 C86 153.2(2)
C83 C84 C85 C86 1.3(2)
Sc1 C84 C85 C86 101.51(17)
C69 C84 C85 C72 8.5(3)
C83 C84 C85 C72 -143.4(2)
Sc1 C84 C85 C72 -43.2(2)
C72 C85 C86 C75 -2.8(3)
C84 C85 C86 C75 -147.1(2)
C72 C85 C86 C82 143.3(2)
C84 C85 C86 C82 -0.9(2)
C74 C75 C86 C85 -1.3(3)
C76 C75 C86 C85 148.5(2)
C74 C75 C86 C82 -142.9(2)
C76 C75 C86 C82 6.9(3)
C83 C82 C86 C85 0.2(2)
C81 C82 C86 C85 -146.5(2)
C83 C82 C86 C75 146.3(2)
C81 C82 C86 C75 -0.3(3)
Sc1 C87 C88 Sc2 176.96(17)
C106 N1 C89 C90 179.24(17)
Ni1 N1 C89 C90 -0.8(3)
C106 N1 C89 C108 0.38(19)
Ni1 N1 C89 C108 -179.70(12)
N1 C89 C90 C91 -0.9(3)
C108 C89 C90 C91 177.88(17)
C89 C90 C91 N2 2.0(3)
C89 C90 C91 C92 -176.28(17)
C94 N2 C91 C90 -179.02(17)
Ni1 N2 C91 C90 -1.5(3)
C94 N2 C91 C92 -0.53(19)
Ni1 N2 C91 C92 177.04(12)
C90 C91 C92 C93 179.03(17)
N2 C91 C92 C93 0.5(2)
C90 C91 C92 C109 3.7(3)
N2 C91 C92 C109 -174.83(16)
C91 C92 C93 C94 -0.24(19)
C109 C92 C93 C94 174.85(18)
C91 C92 C93 C111 -175.19(18)
C109 C92 C93 C111 -0.1(3)
C91 N2 C94 C95 179.09(17)
Ni1 N2 C94 C95 1.5(3)
C91 N2 C94 C93 0.4(2)
Ni1 N2 C94 C93 -177.18(12)
C92 C93 C94 C95 -178.82(17)
C111 C93 C94 C95 -3.7(3)
C92 C93 C94 N2 -0.1(2)
C111 C93 C94 N2 175.08(17)
N2 C94 C95 C96 -3.0(3)
C93 C94 C95 C96 175.59(17)
C99 N3 C96 C95 179.79(18)
Ni1 N3 C96 C95 -1.3(3)
C99 N3 C96 C97 -0.84(19)
Ni1 N3 C96 C97 178.06(12)
C94 C95 C96 N3 2.9(3)
C94 C95 C96 C97 -176.41(17)
N3 C96 C97 C98 0.4(2)
C95 C96 C97 C98 179.73(17)
N3 C96 C97 C113 -177.02(17)
C95 C96 C97 C113 2.4(3)
C96 C97 C98 C99 0.3(2)
C113 C97 C98 C99 177.49(18)
C96 C97 C98 C115 -176.39(19)
C113 C97 C98 C115 0.8(3)
C96 N3 C99 C100 -179.39(18)
Ni1 N3 C99 C100 1.7(3)
C96 N3 C99 C98 1.03(19)
Ni1 N3 C99 C98 -177.88(12)
C97 C98 C99 C100 179.56(17)
C115 C98 C99 C100 -3.5(3)
C97 C98 C99 N3 -0.8(2)
C115 C98 C99 N3 176.05(17)
N3 C99 C100 C101 -3.1(3)
C98 C99 C100 C101 176.44(17)
C104 N4 C101 C100 -178.92(17)
Ni1 N4 C101 C100 -0.8(3)
C104 N4 C101 C102 -0.4(2)
Ni1 N4 C101 C102 177.77(12)
C99 C100 C101 N4 2.6(3)
C99 C100 C101 C102 -175.78(17)
N4 C101 C102 C103 0.4(2)
C100 C101 C102 C103 178.97(17)
N4 C101 C102 C117 -176.31(17)
C100 C101 C102 C117 2.3(3)
C101 C102 C103 C104 -0.2(2)
C117 C102 C103 C104 176.31(18)
C101 C102 C103 C119 -178.24(18)
C117 C102 C103 C119 -1.7(3)
C101 N4 C104 C105 178.63(18)
Ni1 N4 C104 C105 0.5(3)
C101 N4 C104 C103 0.2(2)
Ni1 N4 C104 C103 -177.90(12)
C102 C103 C104 C105 -178.43(18)
C119 C103 C104 C105 -0.3(3)
C102 C103 C104 N4 0.0(2)
C119 C103 C104 N4 178.08(17)
N4 C104 C105 C106 -1.3(3)
C103 C104 C105 C106 176.91(17)
C89 N1 C106 C105 179.65(17)
Ni1 N1 C106 C105 -0.3(3)
C89 N1 C106 C107 -0.68(19)
Ni1 N1 C106 C107 179.40(12)
C104 C105 C106 N1 1.2(3)
C104 C105 C106 C107 -178.44(18)
N1 C106 C107 C108 0.7(2)
C105 C106 C107 C108 -179.58(18)
N1 C106 C107 C121 -177.66(17)
C105 C106 C107 C121 2.0(3)
C106 C107 C108 C89 -0.5(2)
C121 C107 C108 C89 177.84(19)
C106 C107 C108 C123 -179.35(19)
C121 C107 C108 C123 -1.0(3)
C90 C89 C108 C107 -178.81(17)
N1 C89 C108 C107 0.1(2)
C90 C89 C108 C123 0.1(3)
N1 C89 C108 C123 179.02(17)
C93 C92 C109 C110 -96.0(2)
C91 C92 C109 C110 78.3(2)
C92 C93 C111 C112 92.7(2)
C94 C93 C111 C112 -81.3(2)
C98 C97 C113 C114 -106.4(2)
C96 C97 C113 C114 70.4(2)
C97 C98 C115 C116 103.4(2)
C99 C98 C115 C116 -72.7(3)
C103 C102 C117 C118 -101.9(2)
C101 C102 C117 C118 74.0(2)
C102 C103 C119 C120 88.3(3)
C104 C103 C119 C120 -89.4(2)
C108 C107 C121 C122 -102.1(2)
C106 C107 C121 C122 75.9(2)
C107 C108 C123 C124 102.7(2)
C89 C108 C123 C124 -76.0(2)
C131 C126 C127 C128 -0.6(4)
C125 C126 C127 C128 179.9(3)
C126 C127 C128 C129 0.9(4)
C127 C128 C129 C130 -0.6(5)
C128 C129 C130 C131 0.1(5)
C127 C126 C131 C130 0.0(4)
C125 C126 C131 C130 179.6(3)
C129 C130 C131 C126 0.2(5)
C138 C133 C134 C135 -1.0
C132 C133 C134 C135 179.5
C133 C134 C135 C136 0.6
C134 C135 C136 C137 -0.8
C135 C136 C137 C138 1.4
C136 C137 C138 C133 -1.9
C134 C133 C138 C137 1.6
C132 C133 C138 C137 -178.9
C145 C140 C141 C142 -1.0
C139 C140 C141 C142 179.5
C140 C141 C142 C143 0.6
C141 C142 C143 C144 -0.8
C142 C143 C144 C145 1.4
C143 C144 C145 C140 -1.9
C141 C140 C145 C144 1.6
C139 C140 C145 C144 -178.8
